data_4027054
loop_
_publ_author_name
'Huan Huang'
'Gang Zhang'
'Sisi Liang'
'Nana Xin'
'Liangbing Gan'

_publ_section_title
;
 Selective Synthesis of Fullerenol Derivatives with Terminal Alkyne and
 Crown Ether Addends
;
_journal_name_full 'Journal of Organic Chemistry'
_journal_page_first 2456
_journal_page_last 2462
_journal_paper_doi 10.1021/jo300118h
_journal_volume 77
_journal_year 2012
_chemical_formula_moiety '4(C71 H30 O10), 2(C7 H8), C S2'
_chemical_formula_sum 'C299 H136 O40 S2'
_chemical_formula_weight 4432.20
_chemical_name_systematic
; 
 ? 
;
_space_group_IT_number 2
_symmetry_cell_setting triclinic
_symmetry_space_group_name_Hall '-P 1'
_symmetry_space_group_name_H-M 'P -1'
_atom_sites_solution_hydrogens geom
_atom_sites_solution_primary direct
_atom_sites_solution_secondary difmap
_audit_creation_method SHELXL-97
_cell_angle_alpha 88.480(5)
_cell_angle_beta 73.520(4)
_cell_angle_gamma 82.880(5)
_cell_formula_units_Z 1
_cell_length_a 14.809(2)
_cell_length_b 17.264(3)
_cell_length_c 19.650(4)
_cell_measurement_reflns_used 879
_cell_measurement_temperature 173(2)
_cell_measurement_theta_max 27.48
_cell_measurement_theta_min 2.17
_cell_volume 4780.0(14)
_computing_cell_refinement 'CrystalClear (Rigaku Inc., 2008)'
_computing_data_collection 'CrystalClear (Rigaku Inc., 2008)'
_computing_data_reduction 'CrystalClear (Rigaku Inc., 2008)'
_computing_molecular_graphics 'XP in Siemens SHELXTL (Sheldrick, 1994)'
_computing_publication_material 'SHELX97 (Sheldrick, 1997)'
_computing_structure_refinement 'SHELXL-97 (Sheldrick, 1997)'
_computing_structure_solution 'SHELXS-97 (Sheldrick, 1990)'
_diffrn_ambient_temperature 173(2)
_diffrn_measured_fraction_theta_full 0.998
_diffrn_measured_fraction_theta_max 0.998
_diffrn_measurement_device_type 'Saturn724+ CCD'
_diffrn_measurement_method '\w scans at fixed \c = 45\%'
_diffrn_radiation_monochromator graphite
_diffrn_radiation_source 'sealed tube'
_diffrn_radiation_type MoK\a
_diffrn_radiation_wavelength 0.71073
_diffrn_reflns_av_R_equivalents 0.0442
_diffrn_reflns_av_sigmaI/netI 0.0472
_diffrn_reflns_limit_h_max 17
_diffrn_reflns_limit_h_min -17
_diffrn_reflns_limit_k_max 20
_diffrn_reflns_limit_k_min -20
_diffrn_reflns_limit_l_max 23
_diffrn_reflns_limit_l_min -23
_diffrn_reflns_number 49375
_diffrn_reflns_theta_full 25.00
_diffrn_reflns_theta_max 25.00
_diffrn_reflns_theta_min 1.08
_exptl_absorpt_coefficient_mu 0.123
_exptl_absorpt_correction_T_max 0.9806
_exptl_absorpt_correction_T_min 0.9558
_exptl_absorpt_correction_type numerical
_exptl_absorpt_process_details 'CrystalClear (Rigaku Inc., 2008)'
_exptl_crystal_colour red
_exptl_crystal_density_diffrn 1.540
_exptl_crystal_description plate
_exptl_crystal_F_000 2282
_exptl_crystal_size_max 0.37
_exptl_crystal_size_mid 0.27
_exptl_crystal_size_min 0.16
_refine_diff_density_max 1.974
_refine_diff_density_min -1.295
_refine_diff_density_rms 0.189
_refine_ls_extinction_method none
_refine_ls_goodness_of_fit_ref 1.088
_refine_ls_hydrogen_treatment constr
_refine_ls_matrix_type full
_refine_ls_number_parameters 1557
_refine_ls_number_reflns 16833
_refine_ls_number_restraints 57
_refine_ls_restrained_S_all 1.087
_refine_ls_R_factor_all 0.1413
_refine_ls_R_factor_gt 0.1298
_refine_ls_shift/su_max 0.005
_refine_ls_shift/su_mean 0.000
_refine_ls_structure_factor_coef Fsqd
_refine_ls_weighting_details 'calc w=1/[\s^2^(Fo^2^)+(0.1818P)^2^+17.3007P] where P=(Fo^2^+2Fc^2^)/3'
_refine_ls_weighting_scheme calc
_refine_ls_wR_factor_gt 0.3344
_refine_ls_wR_factor_ref 0.3468
_reflns_number_gt 15013
_reflns_number_total 16833
_reflns_threshold_expression >2sigma(I)
_cod_data_source_file jo300118h_si_002.cif
_cod_data_source_block sa424
_cod_database_code 4027054

loop_
_symmetry_equiv_pos_as_xyz
'x, y, z'
'-x, -y, -z'

loop_
_atom_site_label
_atom_site_type_symbol
_atom_site_fract_x
_atom_site_fract_y
_atom_site_fract_z
_atom_site_U_iso_or_equiv
_atom_site_adp_type
_atom_site_occupancy
_atom_site_symmetry_multiplicity
_atom_site_calc_flag
_atom_site_refinement_flags
_atom_site_disorder_assembly
_atom_site_disorder_group
S1 S 0.6029(3) 0.4645(2) 0.9756(3) 0.1434(15) Uani 1 1 d . . .
O1B O 0.1339(5) 0.4827(5) 0.2678(3) 0.123(3) Uani 1 1 d . . .
O1A O -0.0112(2) 0.2579(2) 1.0111(2) 0.0381(9) Uani 1 1 d . . .
O2B O 0.1499(6) 0.4850(7) 0.1912(3) 0.180(6) Uani 1 1 d . . .
O2A O -0.0429(3) 0.3411(2) 1.0279(2) 0.0410(9) Uani 1 1 d . . .
O3B O 0.0372(3) 0.3162(3) 0.3905(4) 0.102(3) Uani 1 1 d . . .
O3A O 0.0107(2) 0.1438(2) 0.8414(2) 0.0356(9) Uani 1 1 d . A .
O4B O 0.0206(4) 0.2415(5) 0.3635(6) 0.169(5) Uani 1 1 d . . .
O4A O -0.0132(3) 0.1833(3) 0.7796(2) 0.0437(10) Uani 1 1 d . . .
O5B O 0.1346(3) 0.5661(3) 0.3947(3) 0.0561(12) Uani 1 1 d . . .
H5B H 0.1343 0.5420 0.3582 0.067 Uiso 1 1 d R . .
O5A O 0.0505(2) 0.1097(2) 1.07121(18) 0.0326(8) Uani 1 1 d . . .
H5A H 0.0330 0.1520 1.0539 0.039 Uiso 1 1 d R . .
O6B O 0.1324(2) 0.5356(2) 0.5213(2) 0.0383(9) Uani 1 1 d . . .
H6B H 0.0817 0.5418 0.5096 0.058 Uiso 1 1 calc R . .
O6A O 0.1360(2) -0.02389(19) 1.02602(18) 0.0291(8) Uani 1 1 d . . .
H6A H 0.0773 -0.0135 1.0319 0.044 Uiso 1 1 calc R . .
O7B O 0.0482(2) 0.4196(2) 0.5073(2) 0.0436(10) Uani 1 1 d . . .
H7B H 0.0452 0.3905 0.4745 0.052 Uiso 1 1 d R . .
O7A O 0.0707(2) 0.0047(2) 0.91930(18) 0.0289(8) Uani 1 1 d . A .
H7A H 0.0537 0.0438 0.8975 0.035 Uiso 1 1 d R . .
O8B O 0.2899(4) 0.6245(3) 0.3443(4) 0.091(2) Uani 1 1 d . . .
O8A O 0.1563(3) 0.1595(2) 1.13728(19) 0.0445(10) Uani 1 1 d . . .
O9B O 0.2780(3) 0.5283(3) 0.5601(2) 0.0537(13) Uani 1 1 d . . .
O9A O 0.3040(2) -0.0624(2) 1.0182(2) 0.0335(8) Uani 1 1 d . A .
O10B O 0.1075(5) 0.3258(3) 0.5866(3) 0.106(3) Uani 1 1 d . . .
O10A O 0.2087(3) -0.0694(2) 0.8244(2) 0.0370(9) Uani 1 1 d . . .
C1B C 0.2133(5) 0.4333(5) 0.2788(4) 0.075(3) Uani 1 1 d . . .
C1A C 0.0858(3) 0.2536(3) 0.9704(3) 0.0298(11) Uani 1 1 d . A .
C1 C 0.7797(12) 0.0311(9) 0.5397(9) 0.139(5) Uiso 1 1 d . . .
C2B C 0.1373(4) 0.3066(4) 0.3774(4) 0.062(2) Uani 1 1 d . . .
C2A C 0.1027(3) 0.1628(3) 0.8388(3) 0.0284(10) Uani 1 1 d . . .
C2 C 0.8569(11) -0.0190(9) 0.5102(8) 0.131(5) Uiso 1 1 d . . .
H2 H 0.9072 -0.0334 0.5309 0.158 Uiso 1 1 calc R . .
C3B C 0.2118(4) 0.5070(3) 0.3946(3) 0.0379(13) Uani 1 1 d . . .
C3A C 0.1395(3) 0.1195(3) 1.0218(2) 0.0256(10) Uani 1 1 d . A .
C3 C 0.8541(12) -0.0446(9) 0.4516(9) 0.143(5) Uiso 1 1 d . . .
H3 H 0.9085 -0.0789 0.4276 0.172 Uiso 1 1 calc R . .
C4B C 0.1968(3) 0.4795(3) 0.4770(3) 0.0283(11) Uani 1 1 d . . .
C4A C 0.1831(3) 0.0340(3) 0.9849(3) 0.0248(10) Uani 1 1 d . A .
C4 C 0.7852(9) -0.0313(8) 0.4160(7) 0.112(4) Uiso 1 1 d . . .
H4 H 0.7972 -0.0552 0.3708 0.135 Uiso 1 1 calc R . .
C5B C 0.1476(3) 0.3999(3) 0.4790(3) 0.0286(11) Uani 1 1 d . . .
C5A C 0.1547(3) 0.0408(3) 0.9098(3) 0.0255(10) Uani 1 1 d . . .
C5 C 0.7058(10) 0.0119(8) 0.4411(7) 0.122(4) Uiso 1 1 d . . .
H5 H 0.6566 0.0179 0.4184 0.147 Uiso 1 1 calc R . .
C6B C 0.3073(5) 0.5407(3) 0.3525(4) 0.0566(19) Uani 1 1 d . . .
C6A C 0.1996(4) 0.1620(3) 1.0620(3) 0.0308(11) Uani 1 1 d . A .
C6 C 0.6982(13) 0.0528(11) 0.5112(10) 0.163(6) Uiso 1 1 d . . .
H6 H 0.6454 0.0891 0.5343 0.195 Uiso 1 1 calc R . .
C7B C 0.2893(4) 0.4731(3) 0.5040(3) 0.0376(13) Uani 1 1 d . . .
C7A C 0.2925(3) 0.0064(3) 0.9782(3) 0.0260(10) Uani 1 1 d . . .
C7 C 0.7801(3) 0.0605(3) 0.6030(3) 0.253(12) Uiso 1 1 d R A .
H7C H 0.7300 0.0708 0.6463 0.380 Uiso 1 1 d R . .
H7D H 0.8193 0.1021 0.5946 0.380 Uiso 1 1 d R . .
H7E H 0.8178 0.0121 0.6069 0.380 Uiso 1 1 d R . .
C8B C 0.1797(4) 0.3270(3) 0.5204(3) 0.0440(15) Uani 1 1 d . . .
C8A C 0.2296(3) 0.0071(3) 0.8383(3) 0.0252(10) Uani 1 1 d . A .
C8 C 0.5000 0.5000 1.0000 0.088(4) Uani 1 2 d S . .
C9B C 0.3692(6) 0.2609(7) 0.1899(4) 0.080(3) Uani 1 1 d . . .
C9A C 0.3312(3) -0.0044(3) 0.8426(3) 0.0287(11) Uani 1 1 d . . .
C10A C 0.4920(4) 0.2548(3) 0.9565(3) 0.0346(12) Uani 1 1 d . . .
C10B C 0.3316(5) 0.1998(6) 0.2355(6) 0.094(4) Uani 1 1 d . . .
C11A C 0.5020(4) 0.3341(3) 0.8262(3) 0.0338(12) Uani 1 1 d . . .
C11B C 0.2306(6) 0.3524(7) 0.2529(5) 0.079(3) Uani 1 1 d . . .
C12A C 0.5593(3) 0.2231(3) 0.8912(3) 0.0364(13) Uani 1 1 d . . .
C12B C 0.1955(5) 0.2942(6) 0.2960(6) 0.086(4) Uani 1 1 d . . .
C13B C 0.3720(8) 0.4040(7) 0.1947(4) 0.085(3) Uani 1 1 d . . .
C13A C 0.5759(3) 0.1366(3) 0.7661(3) 0.0384(13) Uani 1 1 d . A .
C14B C 0.5137(6) 0.4396(5) 0.2163(4) 0.072(2) Uani 1 1 d . . .
C14A C 0.4654(4) 0.2241(3) 0.6864(3) 0.0348(12) Uani 1 1 d . A .
C15B C 0.5182(7) 0.3127(6) 0.1692(3) 0.072(3) Uani 1 1 d . . .
C15A C 0.3389(4) 0.0590(3) 0.7354(3) 0.0340(12) Uani 1 1 d . . .
C16B C 0.2469(5) 0.2163(6) 0.2904(6) 0.081(3) Uani 1 1 d . . .
C16A C 0.3154(4) 0.1914(3) 0.6918(3) 0.0351(12) Uani 1 1 d . . .
C17B C 0.4548(6) 0.4932(4) 0.2661(5) 0.086(4) Uani 1 1 d . . .
C17A C 0.2978(4) 0.2684(3) 1.0372(3) 0.0332(11) Uani 1 1 d . . .
C18B C 0.3129(5) 0.1352(4) 0.3740(5) 0.070(2) Uani 1 1 d . . .
C18A C 0.1611(3) 0.3541(3) 0.8948(3) 0.0316(11) Uani 1 1 d . A .
C19B C 0.4746(5) 0.3048(5) 0.5050(3) 0.066(3) Uani 1 1 d . . .
C19A C 0.5161(3) 0.2619(3) 0.7225(3) 0.0343(12) Uani 1 1 d . . .
C20B C 0.3539(6) 0.5059(5) 0.2795(4) 0.073(3) Uani 1 1 d . . .
C20A C 0.4539(4) 0.1903(3) 0.9995(3) 0.0342(12) Uani 1 1 d . . .
C21B C 0.4673(6) 0.3933(7) 0.1788(4) 0.099(4) Uani 1 1 d . . .
C21A C 0.4733(4) 0.3336(3) 0.7617(3) 0.0323(11) Uani 1 1 d . . .
C22B C 0.3120(6) 0.4616(6) 0.2450(4) 0.088(4) Uani 1 1 d . . .
C22A C 0.5722(3) 0.2178(3) 0.7637(3) 0.0354(12) Uani 1 1 d . . .
C23B C 0.3198(6) 0.3395(8) 0.1991(4) 0.102(5) Uani 1 1 d . . .
C23A C 0.3341(4) 0.3309(3) 0.9968(3) 0.0348(12) Uani 1 1 d . . .
C24B C 0.5449(4) 0.4253(4) 0.4114(5) 0.060(2) Uani 1 1 d . . .
C24A C 0.4381(4) 0.3640(3) 0.8891(3) 0.0320(11) Uani 1 1 d . A .
C25B C 0.2801(5) 0.2025(4) 0.4885(4) 0.062(2) Uani 1 1 d . . .
C25A C 0.4969(3) 0.1192(3) 0.9609(3) 0.0342(12) Uani 1 1 d . . .
C26B C 0.4225(4) 0.3793(4) 0.5112(3) 0.0506(17) Uani 1 1 d . . .
C26A C 0.2214(4) 0.1978(3) 0.7333(3) 0.0340(12) Uani 1 1 d . A .
C27B C 0.4816(5) 0.1806(4) 0.4609(3) 0.061(2) Uani 1 1 d . . .
C27A C 0.3708(4) 0.2560(3) 0.6877(3) 0.0352(12) Uani 1 1 d . A .
C28B C 0.5634(5) 0.2900(5) 0.4497(4) 0.0560(19) Uani 1 1 d . . .
C28A C 0.1527(4) 0.2905(3) 1.0030(3) 0.0305(11) Uani 1 1 d . . .
C29B C 0.4234(6) 0.2382(5) 0.5115(3) 0.058(2) Uani 1 1 d . . .
C29A C 0.4502(3) 0.0155(3) 0.8995(3) 0.0332(12) Uani 1 1 d . . .
C30B C 0.4937(4) 0.1794(4) 0.2142(3) 0.0548(19) Uani 1 1 d . . .
C30A C 0.4328(4) 0.3235(3) 0.9554(3) 0.0354(12) Uani 1 1 d . . .
C31B C 0.3350(5) 0.1442(3) 0.4386(5) 0.076(3) Uani 1 1 d . . .
C31A C 0.1787(4) 0.2693(3) 0.7714(3) 0.0326(11) Uani 1 1 d . . .
C32B C 0.3262(5) 0.2496(5) 0.5242(3) 0.065(2) Uani 1 1 d . . .
C32A C 0.1912(4) 0.3535(3) 0.9586(3) 0.0338(12) Uani 1 1 d . . .
C33B C 0.6122(4) 0.3991(4) 0.2913(5) 0.059(2) Uani 1 1 d . . .
C33A C 0.4851(4) 0.0333(3) 0.7727(3) 0.0360(12) Uani 1 1 d . . .
C34B C 0.4773(5) 0.5014(4) 0.3311(5) 0.066(2) Uani 1 1 d . . .
C34A C 0.2041(4) 0.2490(3) 1.0414(3) 0.0306(11) Uani 1 1 d . . .
C35B C 0.6385(4) 0.3324(4) 0.3274(4) 0.0510(17) Uani 1 1 d . . .
C35A C 0.5234(4) 0.0973(3) 0.7283(3) 0.0395(13) Uani 1 1 d . A .
C36B C 0.4378(5) 0.1343(4) 0.4261(4) 0.060(2) Uani 1 1 d . . .
C36A C 0.4696(4) 0.1396(3) 0.6892(3) 0.0363(12) Uani 1 1 d . . .
C37B C 0.4096(5) 0.1491(5) 0.2522(5) 0.064(2) Uani 1 1 d . . .
C37A C 0.3594(4) 0.1967(3) 1.0371(3) 0.0338(12) Uani 1 1 d . A .
C38B C 0.4015(4) 0.1187(4) 0.3194(6) 0.069(3) Uani 1 1 d . . .
C38A C 0.3290(4) 0.3243(3) 0.7247(3) 0.0337(12) Uani 1 1 d . . .
C39B C 0.4791(4) 0.1182(3) 0.3525(4) 0.0507(17) Uani 1 1 d . . .
C39A C 0.2304(4) 0.3319(3) 0.7672(3) 0.0323(11) Uani 1 1 d . A .
C40B C 0.4688(6) 0.2481(6) 0.1757(4) 0.077(3) Uani 1 1 d . . .
C40A C 0.5611(3) 0.1391(3) 0.8944(3) 0.0364(13) Uani 1 1 d . A .
C41B C 0.5983(4) 0.3486(5) 0.4034(4) 0.059(2) Uani 1 1 d . . .
C41A C 0.2217(4) 0.3756(3) 0.8305(3) 0.0325(11) Uani 1 1 d . . .
C42B C 0.5910(5) 0.3899(4) 0.2287(5) 0.071(3) Uani 1 1 d . . .
C42A C 0.5703(3) 0.0970(3) 0.8324(3) 0.0365(12) Uani 1 1 d . . .
C43B C 0.3889(4) 0.5183(3) 0.3843(4) 0.0542(19) Uani 1 1 d . . .
C43A C 0.5138(3) 0.0326(3) 0.8360(3) 0.0349(12) Uani 1 1 d . A .
C44B C 0.1993(4) 0.2491(3) 0.4760(4) 0.058(2) Uani 1 1 d . . .
C44A C 0.2789(4) 0.3747(3) 0.9567(3) 0.0347(12) Uani 1 1 d . A .
C45B C 0.1790(4) 0.2397(4) 0.4128(5) 0.065(2) Uani 1 1 d . . .
C45A C 0.4414(4) 0.0592(3) 0.9630(3) 0.0321(11) Uani 1 1 d . A .
C46B C 0.2755(5) 0.3278(4) 0.5328(3) 0.0452(15) Uani 1 1 d . . .
C46A C 0.5639(3) 0.2618(3) 0.8269(3) 0.0354(12) Uani 1 1 d . . .
C47B C 0.5934(4) 0.3109(4) 0.2002(3) 0.0505(17) Uani 1 1 d . . .
C47A C 0.3806(4) 0.3649(3) 0.7626(3) 0.0326(11) Uani 1 1 d . A .
C48B C 0.3220(4) 0.3914(4) 0.5262(3) 0.0419(14) Uani 1 1 d . . .
C48A C 0.1837(3) 0.1323(3) 0.7744(2) 0.0279(10) Uani 1 1 d . A .
C49B C 0.1970(4) 0.4360(4) 0.3581(3) 0.0382(13) Uani 1 1 d . . .
C49A C 0.3426(4) 0.3956(3) 0.8901(3) 0.0334(12) Uani 1 1 d . . .
C50B C 0.4589(4) 0.4396(5) 0.4632(5) 0.064(2) Uani 1 1 d . . .
C50A C 0.3761(4) 0.1200(3) 0.6922(3) 0.0369(12) Uani 1 1 d . A .
C51B C 0.1634(3) 0.3809(3) 0.4018(3) 0.0370(13) Uani 1 1 d . . .
C51A C 0.3151(4) 0.3963(3) 0.8275(3) 0.0324(11) Uani 1 1 d . A .
C52B C 0.5547(4) 0.4564(4) 0.3426(6) 0.072(3) Uani 1 1 d . . .
C52A C 0.2407(4) 0.0644(3) 0.7757(3) 0.0301(11) Uani 1 1 d . A .
C53B C 0.5680(4) 0.2125(4) 0.4223(3) 0.0499(16) Uani 1 1 d . . .
C53A C 0.3038(4) 0.1326(3) 1.0412(3) 0.0289(11) Uani 1 1 d . . .
C54B C 0.3802(4) 0.4889(3) 0.4489(4) 0.0463(16) Uani 1 1 d . . .
C54A C 0.3950(4) 0.0166(3) 0.7762(3) 0.0329(11) Uani 1 1 d . A .
C55B C 0.5616(4) 0.1481(3) 0.3147(3) 0.0355(12) Uani 1 1 d . . .
C55A C 0.1046(3) 0.2921(3) 0.8979(3) 0.0305(11) Uani 1 1 d . . .
C56B C 0.6070(4) 0.1966(3) 0.3501(3) 0.0355(12) Uani 1 1 d . . .
C56A C 0.3577(3) -0.0044(3) 0.9025(3) 0.0267(10) Uani 1 1 d . A .
C57B C 0.2370(4) 0.1839(4) 0.3595(6) 0.082(3) Uani 1 1 d . . .
C57A C 0.1190(3) 0.1676(3) 0.9619(3) 0.0244(10) Uani 1 1 d . . .
C58B C 0.6433(3) 0.2576(3) 0.3017(3) 0.0366(12) Uani 1 1 d . . .
C58A C 0.3439(3) 0.0653(3) 1.0051(3) 0.0286(11) Uani 1 1 d . A .
C59B C 0.6197(4) 0.2462(3) 0.2365(3) 0.0358(12) Uani 1 1 d . . .
C59A C 0.1252(3) 0.1271(3) 0.9045(2) 0.0236(10) Uani 1 1 d . A .
C60B C 0.5697(4) 0.1790(3) 0.2447(3) 0.0365(12) Uani 1 1 d . . .
C60A C 0.1130(3) 0.2507(3) 0.8374(3) 0.0302(11) Uani 1 1 d . A .
C61B C 0.0725(6) 0.5018(6) 0.1770(4) 0.082(3) Uani 1 1 d . . .
C62B C -0.0119(6) 0.5442(6) 0.2188(4) 0.079(3) Uani 1 1 d . . .
H62A H -0.0128 0.5415 0.2688 0.118 Uiso 1 1 calc R . .
H62B H -0.0667 0.5218 0.2126 0.118 Uiso 1 1 calc R . .
H62C H -0.0147 0.5989 0.2038 0.118 Uiso 1 1 calc R . .
C63B C 0.0898(6) 0.5050(5) 0.0983(4) 0.070(2) Uani 1 1 d . . .
H63A H 0.0934 0.5591 0.0825 0.105 Uiso 1 1 calc R . .
H63B H 0.0377 0.4848 0.0855 0.105 Uiso 1 1 calc R . .
H63C H 0.1497 0.4731 0.0752 0.105 Uiso 1 1 calc R . .
C64B C 0.0432(14) 0.4084(9) 0.1968(12) 0.190(9) Uani 1 1 d . . .
H64A H 0.0936 0.3706 0.1681 0.286 Uiso 1 1 calc R . .
H64B H -0.0166 0.4032 0.1861 0.286 Uiso 1 1 calc R . .
H64C H 0.0359 0.3983 0.2472 0.286 Uiso 1 1 calc R . .
C65B C -0.0676(4) 0.2268(4) 0.3911(4) 0.0468(15) Uani 1 1 d . . .
C65A C -0.1379(4) 0.3428(4) 1.0757(3) 0.0438(14) Uani 1 1 d . . .
C66B C -0.1500(6) 0.2809(6) 0.4024(9) 0.152(7) Uani 1 1 d . . .
H66A H -0.1416 0.3276 0.4260 0.228 Uiso 1 1 calc R . .
H66B H -0.2044 0.2574 0.4324 0.228 Uiso 1 1 calc R . .
H66C H -0.1614 0.2953 0.3567 0.228 Uiso 1 1 calc R . .
C66A C -0.1349(6) 0.2945(5) 1.1404(5) 0.084(3) Uani 1 1 d . . .
H66D H -0.1202 0.2391 1.1270 0.126 Uiso 1 1 calc R . .
H66E H -0.1967 0.3030 1.1762 0.126 Uiso 1 1 calc R . .
H66F H -0.0859 0.3100 1.1601 0.126 Uiso 1 1 calc R . .
C67B C -0.0609(7) 0.2163(6) 0.4726(6) 0.093(3) Uani 1 1 d . . .
H67A H -0.0050 0.1796 0.4731 0.140 Uiso 1 1 calc R . .
H67B H -0.1182 0.1961 0.5021 0.140 Uiso 1 1 calc R . .
H67C H -0.0555 0.2670 0.4915 0.140 Uiso 1 1 calc R . .
C67A C -0.2037(5) 0.3144(5) 1.0388(5) 0.069(2) Uani 1 1 d . . .
H67D H -0.2004 0.3439 0.9951 0.103 Uiso 1 1 calc R . .
H67E H -0.2687 0.3220 1.0701 0.103 Uiso 1 1 calc R . .
H67F H -0.1848 0.2588 1.0273 0.103 Uiso 1 1 calc R . .
C68B C -0.0723(5) 0.1460(4) 0.3655(5) 0.065(2) Uani 1 1 d . . .
H68A H -0.0677 0.1476 0.3148 0.098 Uiso 1 1 calc R . .
H68B H -0.1327 0.1281 0.3919 0.098 Uiso 1 1 calc R . .
H68C H -0.0197 0.1101 0.3734 0.098 Uiso 1 1 calc R . .
C68A C -0.1646(5) 0.4286(4) 1.0939(4) 0.0553(17) Uani 1 1 d . . .
H68D H -0.1209 0.4459 1.1179 0.083 Uiso 1 1 calc R . .
H68E H -0.2295 0.4370 1.1253 0.083 Uiso 1 1 calc R . .
H68F H -0.1607 0.4585 1.0502 0.083 Uiso 1 1 calc R . .
C69B C 0.2858(7) 0.6687(4) 0.4055(6) 0.113(5) Uani 1 1 d . . .
H69A H 0.2480 0.6444 0.4480 0.169 Uiso 1 1 calc R . .
H69B H 0.2564 0.7221 0.4014 0.169 Uiso 1 1 calc R . .
H69C H 0.3502 0.6701 0.4093 0.169 Uiso 1 1 calc R . .
C69A C 0.1580(5) -0.0746(4) 0.7741(3) 0.0513(16) Uani 1 1 d . . .
H69D H 0.1032 -0.0342 0.7842 0.077 Uiso 1 1 calc R . .
H69E H 0.1361 -0.1262 0.7768 0.077 Uiso 1 1 calc R . .
H69F H 0.1995 -0.0670 0.7264 0.077 Uiso 1 1 calc R . .
C70B C 0.2236(5) 0.5081(5) 0.6288(4) 0.063(2) Uani 1 1 d . . .
H70A H 0.1631 0.4930 0.6261 0.095 Uiso 1 1 calc R . .
H70B H 0.2115 0.5530 0.6610 0.095 Uiso 1 1 calc R . .
H70C H 0.2587 0.4643 0.6469 0.095 Uiso 1 1 calc R . .
C70A C 0.3021(4) -0.1341(3) 0.9842(4) 0.0434(14) Uani 1 1 d . . .
H70D H 0.2444 -0.1311 0.9688 0.065 Uiso 1 1 calc R A .
H70E H 0.3028 -0.1772 1.0176 0.065 Uiso 1 1 calc R . .
H70F H 0.3579 -0.1432 0.9429 0.065 Uiso 1 1 calc R . .
C71B C 0.0816(10) 0.2691(8) 0.6215(5) 0.127(5) Uani 1 1 d . . .
H71A H 0.0747 0.2285 0.5901 0.191 Uiso 1 1 calc R . .
H71B H 0.0204 0.2843 0.6566 0.191 Uiso 1 1 calc R . .
H71C H 0.1287 0.2490 0.6460 0.191 Uiso 1 1 calc R . .
C71A C 0.1820(6) 0.0881(4) 1.1703(3) 0.0558(18) Uani 1 1 d . . .
H71D H 0.1686 0.0437 1.1462 0.084 Uiso 1 1 calc R . .
H71E H 0.1450 0.0890 1.2204 0.084 Uiso 1 1 calc R . .
H71F H 0.2498 0.0829 1.1669 0.084 Uiso 1 1 calc R . .
C61 C -0.1148(7) 0.1980(6) 0.7976(5) 0.039(3) Uani 0.537(12) 1 d PDU A 1
C62 C -0.1554(10) 0.1212(8) 0.8107(8) 0.046(3) Uani 0.537(12) 1 d PDU A 1
H62D H -0.1192 0.0836 0.7734 0.068 Uiso 0.537(12) 1 calc PR A 1
H62E H -0.2219 0.1290 0.8102 0.068 Uiso 0.537(12) 1 calc PR A 1
H62F H -0.1516 0.1010 0.8570 0.068 Uiso 0.537(12) 1 calc PR A 1
C63 C -0.1351(15) 0.2406(11) 0.7346(9) 0.067(5) Uani 0.537(12) 1 d PDU A 1
H63D H -0.1021 0.2873 0.7256 0.100 Uiso 0.537(12) 1 calc PR A 1
H63E H -0.2036 0.2560 0.7444 0.100 Uiso 0.537(12) 1 calc PR A 1
H63F H -0.1128 0.2062 0.6927 0.100 Uiso 0.537(12) 1 calc PR A 1
C64 C -0.1519(10) 0.2516(8) 0.8611(7) 0.062(4) Uani 0.537(12) 1 d PDU A 1
H64H H -0.1324 0.2277 0.9013 0.093 Uiso 0.537(12) 1 calc PR A 1
H64R H -0.2213 0.2606 0.8734 0.093 Uiso 0.537(12) 1 calc PR A 1
H64G H -0.1260 0.3015 0.8499 0.093 Uiso 0.537(12) 1 calc PR A 1
C61' C -0.0953(9) 0.1480(8) 0.7723(7) 0.048(4) Uani 0.463(12) 1 d PDU A 2
C62' C -0.1755(11) 0.1552(14) 0.8396(9) 0.065(5) Uani 0.463(12) 1 d PDU A 2
H62G H -0.1927 0.2103 0.8539 0.098 Uiso 0.463(12) 1 calc PR A 2
H62H H -0.1557 0.1255 0.8772 0.098 Uiso 0.463(12) 1 calc PR A 2
H62I H -0.2305 0.1346 0.8317 0.098 Uiso 0.463(12) 1 calc PR A 2
C63' C -0.1209(15) 0.1976(13) 0.7147(9) 0.064(5) Uani 0.463(12) 1 d PDU A 2
H63G H -0.1368 0.2522 0.7306 0.095 Uiso 0.463(12) 1 calc PR A 2
H63H H -0.1756 0.1795 0.7041 0.095 Uiso 0.463(12) 1 calc PR A 2
H63I H -0.0669 0.1933 0.6718 0.095 Uiso 0.463(12) 1 calc PR A 2
C64' C -0.0611(16) 0.0648(10) 0.7462(11) 0.093(8) Uani 0.463(12) 1 d PD A 2
H64D H -0.0133 0.0649 0.7001 0.140 Uiso 0.463(12) 1 calc PR A 2
H64E H -0.1148 0.0397 0.7413 0.140 Uiso 0.463(12) 1 calc PR A 2
H64F H -0.0332 0.0359 0.7804 0.140 Uiso 0.463(12) 1 calc PR A 2

loop_
_atom_site_aniso_label
_atom_site_aniso_U_11
_atom_site_aniso_U_22
_atom_site_aniso_U_33
_atom_site_aniso_U_23
_atom_site_aniso_U_13
_atom_site_aniso_U_12
S1 0.147(3) 0.095(2) 0.217(5) -0.027(3) -0.090(3) -0.025(2)
O1B 0.093(4) 0.212(8) 0.045(3) -0.044(4) -0.038(3) 0.108(5)
O1A 0.0250(18) 0.0239(18) 0.054(2) -0.0021(16) 0.0053(16) 0.0036(14)
O2B 0.112(6) 0.352(14) 0.042(3) -0.055(5) -0.041(4) 0.150(8)
O2A 0.0259(18) 0.0272(19) 0.057(2) -0.0055(17) 0.0067(17) 0.0023(15)
O3B 0.020(2) 0.091(4) 0.194(7) -0.110(5) -0.021(3) 0.003(2)
O3A 0.0299(19) 0.041(2) 0.044(2) 0.0180(17) -0.0218(17) -0.0111(16)
O4B 0.025(3) 0.129(6) 0.349(13) -0.184(8) -0.033(4) 0.004(3)
O4A 0.032(2) 0.064(3) 0.045(2) 0.028(2) -0.0233(18) -0.0186(19)
O5B 0.038(2) 0.054(3) 0.061(3) 0.008(2) -0.001(2) 0.024(2)
O5A 0.0256(17) 0.0332(19) 0.0333(19) 0.0052(15) 0.0014(15) -0.0061(14)
O6B 0.0210(17) 0.035(2) 0.057(2) -0.0218(17) -0.0067(16) 0.0016(15)
O6A 0.0244(17) 0.0280(18) 0.0370(19) 0.0083(14) -0.0110(15) -0.0066(14)
O7B 0.0171(17) 0.035(2) 0.071(3) -0.0221(19) 0.0027(17) -0.0047(15)
O7A 0.0217(16) 0.0299(18) 0.0388(19) 0.0075(14) -0.0124(15) -0.0100(14)
O8B 0.069(3) 0.038(3) 0.119(5) 0.035(3) 0.037(3) 0.020(2)
O8A 0.060(3) 0.050(2) 0.0243(19) 0.0006(17) -0.0063(18) -0.020(2)
O9B 0.029(2) 0.064(3) 0.068(3) -0.050(2) -0.010(2) -0.0017(19)
O9A 0.0309(18) 0.0264(18) 0.050(2) 0.0135(16) -0.0215(17) -0.0074(14)
O10B 0.098(4) 0.057(3) 0.091(4) 0.026(3) 0.075(4) 0.022(3)
O10A 0.045(2) 0.0296(19) 0.042(2) -0.0047(16) -0.0172(18) -0.0142(16)
C1B 0.063(5) 0.112(7) 0.044(4) -0.027(4) -0.033(4) 0.059(5)
C1A 0.021(2) 0.028(3) 0.035(3) -0.001(2) -0.002(2) 0.0018(19)
C2B 0.020(3) 0.065(4) 0.103(6) -0.058(4) -0.022(3) 0.006(3)
C2A 0.022(2) 0.034(3) 0.033(3) 0.007(2) -0.012(2) -0.008(2)
C3B 0.025(3) 0.034(3) 0.047(3) 0.003(2) -0.004(2) 0.009(2)
C3A 0.024(2) 0.026(2) 0.026(2) 0.0003(19) -0.0047(19) -0.0050(19)
C4B 0.016(2) 0.025(2) 0.040(3) -0.010(2) -0.003(2) 0.0000(18)
C4A 0.021(2) 0.028(2) 0.028(2) 0.0061(19) -0.0101(19) -0.0083(19)
C5B 0.015(2) 0.027(2) 0.041(3) -0.008(2) -0.001(2) -0.0026(18)
C5A 0.022(2) 0.022(2) 0.033(3) 0.0010(19) -0.008(2) -0.0073(18)
C6B 0.043(3) 0.030(3) 0.072(4) 0.023(3) 0.015(3) 0.012(3)
C6A 0.032(3) 0.037(3) 0.023(2) -0.001(2) -0.004(2) -0.011(2)
C7B 0.023(2) 0.045(3) 0.045(3) -0.029(3) -0.010(2) 0.001(2)
C7A 0.027(2) 0.020(2) 0.036(3) 0.0061(19) -0.017(2) -0.0017(18)
C8B 0.034(3) 0.036(3) 0.042(3) 0.003(2) 0.019(2) 0.001(2)
C8A 0.025(2) 0.021(2) 0.028(2) -0.0038(18) -0.0034(19) -0.0081(18)
C8 0.106(11) 0.061(7) 0.115(11) -0.021(7) -0.044(9) -0.037(7)
C9B 0.056(5) 0.136(9) 0.051(4) -0.045(5) -0.026(4) 0.017(5)
C9A 0.026(2) 0.014(2) 0.041(3) -0.0050(19) -0.002(2) -0.0010(18)
C10A 0.037(3) 0.031(3) 0.045(3) 0.000(2) -0.023(2) -0.012(2)
C10B 0.026(3) 0.127(8) 0.136(8) -0.125(7) -0.041(4) 0.033(4)
C11A 0.026(3) 0.029(3) 0.046(3) 0.004(2) -0.008(2) -0.013(2)
C11B 0.049(5) 0.124(8) 0.073(6) -0.045(6) -0.038(4) 0.018(5)
C12A 0.021(2) 0.032(3) 0.063(4) 0.010(2) -0.019(2) -0.011(2)
C12B 0.025(3) 0.116(7) 0.128(8) -0.109(7) -0.050(4) 0.035(4)
C13B 0.091(7) 0.119(8) 0.037(4) 0.005(4) -0.025(4) 0.031(6)
C13A 0.016(2) 0.035(3) 0.052(3) -0.002(2) 0.009(2) -0.001(2)
C14B 0.069(5) 0.077(5) 0.044(4) 0.026(4) 0.016(4) 0.011(4)
C14A 0.033(3) 0.038(3) 0.027(3) 0.004(2) 0.005(2) -0.011(2)
C15B 0.080(6) 0.097(6) 0.018(3) -0.002(3) 0.000(3) 0.035(5)
C15A 0.036(3) 0.036(3) 0.027(3) -0.013(2) -0.001(2) -0.006(2)
C16B 0.035(4) 0.104(7) 0.108(7) -0.072(6) -0.020(4) -0.002(4)
C16A 0.040(3) 0.041(3) 0.025(3) 0.000(2) -0.008(2) -0.013(2)
C17B 0.057(4) 0.041(4) 0.105(7) 0.041(4) 0.049(5) 0.024(3)
C17A 0.041(3) 0.032(3) 0.028(3) -0.008(2) -0.010(2) -0.010(2)
C18B 0.052(4) 0.037(4) 0.107(7) -0.034(4) 0.010(4) -0.020(3)
C18A 0.024(2) 0.019(2) 0.046(3) 0.001(2) -0.005(2) 0.0068(19)
C19B 0.053(4) 0.106(6) 0.036(3) -0.036(4) -0.032(3) 0.049(4)
C19A 0.022(2) 0.037(3) 0.037(3) 0.004(2) 0.004(2) -0.010(2)
C20B 0.074(5) 0.070(5) 0.048(4) 0.031(4) 0.008(4) 0.034(4)
C20A 0.036(3) 0.034(3) 0.043(3) 0.001(2) -0.025(2) -0.011(2)
C21B 0.076(6) 0.141(9) 0.027(3) 0.042(5) 0.027(4) 0.083(6)
C21A 0.031(3) 0.024(2) 0.040(3) 0.005(2) -0.003(2) -0.011(2)
C22B 0.074(5) 0.122(8) 0.029(3) 0.024(4) 0.011(4) 0.075(6)
C22A 0.014(2) 0.034(3) 0.053(3) 0.001(2) 0.001(2) -0.006(2)
C23B 0.069(5) 0.196(11) 0.034(4) -0.065(6) -0.041(4) 0.096(7)
C23A 0.040(3) 0.028(3) 0.039(3) -0.012(2) -0.014(2) -0.008(2)
C24B 0.020(3) 0.057(4) 0.100(6) -0.046(4) -0.005(3) -0.013(3)
C24A 0.032(3) 0.028(3) 0.039(3) 0.000(2) -0.011(2) -0.013(2)
C25B 0.057(4) 0.029(3) 0.072(5) 0.012(3) 0.024(4) 0.000(3)
C25A 0.023(2) 0.033(3) 0.054(3) 0.010(2) -0.023(2) -0.005(2)
C26B 0.043(3) 0.068(4) 0.046(3) -0.035(3) -0.025(3) 0.009(3)
C26A 0.036(3) 0.040(3) 0.030(3) 0.011(2) -0.014(2) -0.012(2)
C27B 0.059(4) 0.059(4) 0.037(3) 0.021(3) 0.008(3) 0.040(4)
C27A 0.035(3) 0.047(3) 0.023(2) 0.006(2) -0.005(2) -0.011(2)
C28B 0.037(3) 0.079(5) 0.056(4) -0.035(4) -0.029(3) 0.020(3)
C28A 0.030(3) 0.022(2) 0.031(3) -0.0073(19) 0.003(2) 0.002(2)
C29B 0.072(5) 0.068(5) 0.023(3) 0.006(3) -0.009(3) 0.028(4)
C29A 0.023(2) 0.018(2) 0.057(3) 0.005(2) -0.012(2) 0.0018(19)
C30B 0.035(3) 0.081(5) 0.048(4) -0.050(3) -0.015(3) 0.012(3)
C30A 0.042(3) 0.028(3) 0.043(3) -0.003(2) -0.020(3) -0.014(2)
C31B 0.051(4) 0.016(3) 0.121(7) 0.021(4) 0.034(4) 0.006(3)
C31A 0.029(3) 0.038(3) 0.035(3) 0.012(2) -0.016(2) -0.005(2)
C32B 0.060(4) 0.077(5) 0.026(3) 0.022(3) 0.018(3) 0.041(4)
C32A 0.032(3) 0.019(2) 0.042(3) -0.008(2) 0.000(2) 0.003(2)
C33B 0.032(3) 0.033(3) 0.090(6) -0.002(3) 0.019(3) -0.011(3)
C33A 0.025(2) 0.025(3) 0.049(3) -0.012(2) 0.004(2) 0.000(2)
C34B 0.051(4) 0.026(3) 0.095(6) 0.010(3) 0.023(4) -0.011(3)
C34A 0.035(3) 0.031(3) 0.022(2) -0.007(2) -0.001(2) -0.007(2)
C35B 0.015(2) 0.043(3) 0.088(5) -0.024(3) 0.001(3) -0.010(2)
C35A 0.027(3) 0.033(3) 0.045(3) -0.011(2) 0.013(2) -0.003(2)
C36B 0.057(4) 0.026(3) 0.072(5) 0.014(3) 0.015(4) 0.008(3)
C36A 0.032(3) 0.037(3) 0.032(3) -0.007(2) 0.006(2) -0.007(2)
C37B 0.040(4) 0.065(5) 0.084(6) -0.058(4) -0.009(4) -0.002(3)
C37A 0.041(3) 0.040(3) 0.029(3) 0.004(2) -0.019(2) -0.014(2)
C38B 0.021(3) 0.028(3) 0.141(8) -0.051(4) 0.008(4) -0.002(2)
C38A 0.037(3) 0.031(3) 0.034(3) 0.014(2) -0.012(2) -0.010(2)
C39B 0.040(3) 0.020(3) 0.073(4) -0.011(3) 0.013(3) 0.004(2)
C39A 0.031(3) 0.033(3) 0.036(3) 0.013(2) -0.014(2) -0.005(2)
C40B 0.059(5) 0.131(8) 0.031(3) -0.045(4) -0.025(3) 0.060(5)
C40A 0.020(2) 0.030(3) 0.063(4) 0.011(2) -0.018(2) -0.005(2)
C41B 0.019(3) 0.071(5) 0.088(5) -0.053(4) -0.020(3) 0.011(3)
C41A 0.027(2) 0.021(2) 0.049(3) 0.009(2) -0.013(2) -0.0003(19)
C42B 0.035(3) 0.044(4) 0.092(6) 0.028(4) 0.042(4) 0.008(3)
C42A 0.017(2) 0.029(3) 0.058(4) 0.005(2) -0.003(2) 0.001(2)
C43B 0.027(3) 0.018(3) 0.098(6) -0.002(3) 0.014(3) -0.003(2)
C43A 0.016(2) 0.024(3) 0.059(4) -0.003(2) -0.005(2) 0.0044(19)
C44B 0.030(3) 0.018(3) 0.100(6) 0.004(3) 0.026(3) -0.006(2)
C44A 0.038(3) 0.022(2) 0.041(3) -0.010(2) -0.006(2) -0.002(2)
C45B 0.027(3) 0.053(4) 0.104(6) -0.046(4) 0.010(3) -0.023(3)
C45A 0.025(2) 0.026(3) 0.050(3) 0.007(2) -0.019(2) 0.000(2)
C46B 0.054(4) 0.048(3) 0.023(3) -0.002(2) 0.001(2) 0.007(3)
C46A 0.020(2) 0.035(3) 0.053(3) 0.008(2) -0.009(2) -0.012(2)
C47B 0.038(3) 0.062(4) 0.031(3) 0.007(3) 0.015(3) 0.014(3)
C47A 0.028(3) 0.028(3) 0.040(3) 0.009(2) -0.006(2) -0.009(2)
C48B 0.036(3) 0.059(4) 0.028(3) -0.019(3) -0.011(2) 0.017(3)
C48A 0.031(3) 0.037(3) 0.021(2) 0.002(2) -0.013(2) -0.013(2)
C49B 0.026(3) 0.055(4) 0.032(3) -0.008(3) -0.013(2) 0.015(2)
C49A 0.032(3) 0.016(2) 0.051(3) -0.001(2) -0.008(2) -0.007(2)
C50B 0.023(3) 0.070(5) 0.105(6) -0.070(5) -0.027(3) 0.014(3)
C50A 0.042(3) 0.043(3) 0.022(2) -0.006(2) 0.001(2) -0.010(2)
C51B 0.016(2) 0.044(3) 0.053(3) -0.026(3) -0.015(2) 0.007(2)
C51A 0.030(3) 0.019(2) 0.048(3) 0.006(2) -0.011(2) -0.007(2)
C52B 0.016(3) 0.030(3) 0.150(9) -0.025(4) 0.015(4) -0.010(2)
C52A 0.036(3) 0.031(3) 0.027(2) -0.005(2) -0.011(2) -0.011(2)
C53B 0.042(3) 0.063(4) 0.042(3) -0.011(3) -0.021(3) 0.030(3)
C53A 0.033(3) 0.030(3) 0.028(2) 0.009(2) -0.014(2) -0.007(2)
C54B 0.022(3) 0.029(3) 0.084(5) -0.028(3) -0.006(3) -0.007(2)
C54A 0.036(3) 0.018(2) 0.038(3) -0.009(2) 0.000(2) -0.002(2)
C55B 0.027(3) 0.024(3) 0.049(3) -0.012(2) -0.004(2) 0.008(2)
C55A 0.017(2) 0.027(3) 0.043(3) 0.004(2) -0.006(2) 0.0063(19)
C56B 0.024(2) 0.041(3) 0.038(3) -0.008(2) -0.009(2) 0.013(2)
C56A 0.023(2) 0.018(2) 0.040(3) 0.0036(19) -0.011(2) -0.0008(18)
C57B 0.016(3) 0.037(4) 0.177(10) -0.063(5) 0.003(4) -0.008(3)
C57A 0.017(2) 0.022(2) 0.031(2) 0.0014(19) -0.0019(18) -0.0019(17)
C58B 0.014(2) 0.038(3) 0.051(3) -0.013(2) -0.001(2) 0.002(2)
C58A 0.025(2) 0.029(3) 0.036(3) 0.011(2) -0.016(2) -0.006(2)
C59B 0.022(2) 0.042(3) 0.035(3) -0.008(2) 0.002(2) 0.006(2)
C59A 0.015(2) 0.026(2) 0.028(2) 0.0031(19) -0.0050(18) -0.0016(18)
C60B 0.025(3) 0.044(3) 0.035(3) -0.019(2) -0.005(2) 0.010(2)
C60A 0.023(2) 0.027(3) 0.041(3) 0.007(2) -0.012(2) 0.0017(19)
C61B 0.062(5) 0.127(8) 0.052(4) 0.007(5) -0.027(4) 0.037(5)
C62B 0.055(4) 0.115(7) 0.056(4) -0.001(4) -0.017(4) 0.037(5)
C63B 0.067(5) 0.094(6) 0.049(4) -0.010(4) -0.031(4) 0.026(4)
C64B 0.219(19) 0.136(13) 0.30(2) 0.061(14) -0.205(19) -0.062(12)
C65B 0.023(3) 0.043(3) 0.074(4) -0.011(3) -0.010(3) -0.008(2)
C65A 0.030(3) 0.045(3) 0.046(3) 0.003(3) 0.003(2) 0.002(2)
C66B 0.029(4) 0.097(7) 0.32(2) -0.111(10) -0.031(7) -0.002(4)
C66A 0.071(5) 0.078(6) 0.069(5) 0.016(4) 0.021(4) 0.023(4)
C67B 0.070(6) 0.087(7) 0.121(8) 0.008(6) -0.019(6) -0.024(5)
C67A 0.035(3) 0.061(5) 0.109(7) -0.012(4) -0.016(4) -0.005(3)
C68B 0.059(4) 0.052(4) 0.089(6) -0.030(4) -0.024(4) -0.010(3)
C68A 0.043(3) 0.044(4) 0.065(4) -0.015(3) 0.002(3) 0.008(3)
C69B 0.083(6) 0.016(3) 0.176(11) -0.003(5) 0.061(7) 0.010(3)
C69A 0.066(4) 0.058(4) 0.044(3) -0.003(3) -0.029(3) -0.030(3)
C70B 0.043(4) 0.087(5) 0.057(4) -0.045(4) -0.010(3) 0.006(3)
C70A 0.044(3) 0.026(3) 0.065(4) 0.010(3) -0.024(3) -0.006(2)
C71B 0.136(11) 0.178(13) 0.055(6) 0.022(7) 0.012(6) -0.063(10)
C71A 0.085(5) 0.053(4) 0.036(3) 0.006(3) -0.020(3) -0.028(4)
C61 0.026(5) 0.048(6) 0.047(6) 0.014(5) -0.014(4) -0.013(4)
C62 0.039(6) 0.058(7) 0.048(7) 0.004(5) -0.018(5) -0.023(5)
C63 0.054(7) 0.084(9) 0.070(8) 0.022(7) -0.032(6) -0.008(7)
C64 0.050(6) 0.057(7) 0.076(7) 0.008(6) -0.014(6) -0.005(5)
C61' 0.036(7) 0.059(9) 0.060(8) 0.022(7) -0.027(6) -0.015(7)
C62' 0.043(9) 0.096(15) 0.058(11) 0.017(10) -0.023(8) -0.002(9)
C63' 0.056(10) 0.101(15) 0.048(9) 0.016(10) -0.039(8) -0.012(11)
C64' 0.123(18) 0.094(15) 0.098(16) 0.032(12) -0.078(15) -0.043(13)

loop_
_atom_type_symbol
_atom_type_description
_atom_type_scat_dispersion_real
_atom_type_scat_dispersion_imag
_atom_type_scat_source
C C 0.0033 0.0016 'International Tables Vol C Tables 4.2.6.8 and 6.1.1.4'
H H 0.0000 0.0000 'International Tables Vol C Tables 4.2.6.8 and 6.1.1.4'
O O 0.0106 0.0060 'International Tables Vol C Tables 4.2.6.8 and 6.1.1.4'
S S 0.1246 0.1234 'International Tables Vol C Tables 4.2.6.8 and 6.1.1.4'

loop_
_geom_angle_atom_site_label_1
_geom_angle_atom_site_label_2
_geom_angle_atom_site_label_3
_geom_angle
_geom_angle_site_symmetry_3
C1B O1B O2B 105.4(5) .
C1A O1A O2A 106.0(3) .
C61B O2B O1B 109.8(7) .
C65A O2A O1A 104.7(4) .
C2B O3B O4B 102.1(4) .
C2A O3A O4A 105.7(3) .
C65B O4B O3B 111.7(5) .
C61 O4A C61' 39.3(6) .
C61 O4A O3A 106.9(5) .
C61' O4A O3A 105.0(5) .
C3B O5B H5B 82.9 .
C3A O5A H5A 82.8 .
C4B O6B H6B 109.5 .
C4A O6A H6A 109.5 .
C5B O7B H7B 84.0 .
C5A O7A H7A 84.0 .
C69B O8B C6B 114.2(7) .
C6A O8A C71A 114.5(5) .
C70B O9B C7B 116.5(5) .
C7A O9A C70A 115.4(4) .
C71B O10B C8B 127.9(8) .
C69A O10A C8A 117.1(4) .
O1B C1B C11B 118.5(7) .
O1B C1B C49B 103.8(5) .
C11B C1B C49B 110.8(7) .
O1B C1B C22B 115.6(8) .
C11B C1B C22B 101.3(7) .
C49B C1B C22B 106.4(6) .
O1A C1A C57A 104.4(4) .
O1A C1A C55A 116.0(4) .
C57A C1A C55A 110.0(4) .
O1A C1A C28A 116.9(4) .
C57A C1A C28A 107.6(4) .
C55A C1A C28A 101.7(4) .
C2 C1 C7 113.1(14) .
C2 C1 C6 126.4(17) .
C7 C1 C6 120.4(14) .
C2 C1 H7E 80.0 .
C7 C1 H7E 37.0 .
C6 C1 H7E 148.4 .
O3B C2B C45B 116.8(7) .
O3B C2B C51B 107.0(4) .
C45B C2B C51B 108.0(5) .
O3B C2B C12B 114.6(6) .
C45B C2B C12B 103.1(6) .
C51B C2B C12B 106.8(6) .
O3A C2A C59A 106.1(4) .
O3A C2A C48A 116.4(4) .
C59A C2A C48A 107.5(4) .
O3A C2A C60A 115.8(4) .
C59A C2A C60A 108.9(4) .
C48A C2A C60A 101.8(4) .
C3 C2 C1 111.2(17) .
C3 C2 H2 124.4 .
C1 C2 H2 124.4 .
O5B C3B C49B 107.3(5) .
O5B C3B C6B 107.4(4) .
C49B C3B C6B 111.5(5) .
O5B C3B C4B 106.6(4) .
C49B C3B C4B 103.7(4) .
C6B C3B C4B 119.7(5) .
O5B C3B H5B 32.1 .
C49B C3B H5B 78.5 .
C6B C3B H5B 106.2 .
C4B C3B H5B 128.2 .
O5A C3A C57A 107.1(4) .
O5A C3A C6A 108.0(4) .
C57A C3A C6A 112.1(4) .
O5A C3A C4A 106.5(4) .
C57A C3A C4A 103.4(4) .
C6A C3A C4A 119.0(4) .
O5A C3A H5A 32.3 .
C57A C3A H5A 78.0 .
C6A C3A H5A 107.4 .
C4A C3A H5A 127.8 .
C2 C3 C4 131.0(18) .
C2 C3 H3 114.5 .
C4 C3 H3 114.5 .
O6B C4B C7B 104.8(4) .
O6B C4B C5B 109.2(4) .
C7B C4B C5B 116.6(4) .
O6B C4B C3B 108.6(4) .
C7B C4B C3B 115.3(4) .
C5B C4B C3B 102.2(4) .
O6A C4A C7A 103.7(4) .
O6A C4A C3A 109.6(4) .
C7A C4A C3A 116.5(4) .
O6A C4A C5A 108.7(3) .
C7A C4A C5A 115.7(4) .
C3A C4A C5A 102.5(3) .
C5 C4 C3 123.2(15) .
C5 C4 H4 118.4 .
C3 C4 H4 118.4 .
O7B C5B C51B 105.7(4) .
O7B C5B C8B 108.3(4) .
C51B C5B C8B 111.5(4) .
O7B C5B C4B 107.5(4) .
C51B C5B C4B 103.7(4) .
C8B C5B C4B 119.2(4) .
O7B C5B H7B 32.1 .
C51B C5B H7B 76.8 .
C8B C5B H7B 107.0 .
C4B C5B H7B 128.7 .
O7A C5A C59A 105.6(4) .
O7A C5A C8A 108.0(4) .
C59A C5A C8A 111.5(4) .
O7A C5A C4A 107.8(4) .
C59A C5A C4A 103.2(4) .
C8A C5A C4A 119.9(4) .
O7A C5A H7A 32.0 .
C59A C5A H7A 76.8 .
C8A C5A H7A 106.5 .
C4A C5A H7A 128.7 .
C4 C5 C6 113.5(15) .
C4 C5 H5 123.2 .
C6 C5 H5 123.2 .
O8B C6B C20B 107.3(5) .
O8B C6B C43B 111.8(6) .
C20B C6B C43B 98.0(6) .
O8B C6B C3B 110.4(5) .
C20B C6B C3B 114.9(7) .
C43B C6B C3B 113.8(5) .
O8A C6A C53A 112.8(4) .
O8A C6A C34A 107.4(4) .
C53A C6A C34A 100.1(4) .
O8A C6A C3A 109.4(4) .
C53A C6A C3A 114.3(4) .
C34A C6A C3A 112.5(4) .
C1 C6 C5 114.4(16) .
C1 C6 H6 122.8 .
C5 C6 H6 122.8 .
O9B C7B C54B 104.7(4) .
O9B C7B C48B 110.1(5) .
C54B C7B C48B 99.0(4) .
O9B C7B C4B 111.2(4) .
C54B C7B C4B 115.9(5) .
C48B C7B C4B 115.0(4) .
O9A C7A C56A 109.9(4) .
O9A C7A C58A 104.7(4) .
C56A C7A C58A 98.7(4) .
O9A C7A C4A 111.6(4) .
C56A C7A C4A 115.5(4) .
C58A C7A C4A 115.2(4) .
C1 C7 H7C 130.9 .
C1 C7 H7D 109.0 .
H7C C7 H7D 109.5 .
C1 C7 H7E 84.7 .
H7C C7 H7E 109.5 .
H7D C7 H7E 109.5 .
O10B C8B C46B 110.4(6) .
O10B C8B C44B 113.9(5) .
C46B C8B C44B 99.6(5) .
O10B C8B C5B 106.1(4) .
C46B C8B C5B 114.6(5) .
C44B C8B C5B 112.4(5) .
O10A C8A C9A 105.6(4) .
O10A C8A C52A 115.4(4) .
C9A C8A C52A 99.5(4) .
O10A C8A C5A 108.8(4) .
C9A C8A C5A 113.5(4) .
C52A C8A C5A 113.7(4) .
S1 C8 S1 180.000(2) 2_667
C40B C9B C10B 107.1(9) .
C40B C9B C23B 120.6(11) .
C10B C9B C23B 120.4(8) .
C56A C9A C54A 119.9(5) .
C56A C9A C8A 125.5(4) .
C54A C9A C8A 110.2(4) .
C30A C10A C20A 119.3(5) .
C30A C10A C12A 120.2(5) .
C20A C10A C12A 108.5(5) .
C16B C10B C9B 119.7(9) .
C16B C10B C37B 117.4(11) .
C9B C10B C37B 109.4(7) .
C24A C11A C21A 120.4(5) .
C24A C11A C46A 120.0(5) .
C21A C11A C46A 107.2(5) .
C12B C11B C23B 121.4(10) .
C12B C11B C1B 120.8(8) .
C23B C11B C1B 110.2(11) .
C46A C12A C40A 120.0(5) .
C46A C12A C10A 119.9(5) .
C40A C12A C10A 107.0(5) .
C11B C12B C16B 121.5(9) .
C11B C12B C2B 123.9(7) .
C16B C12B C2B 106.1(10) .
C21B C13B C23B 120.8(10) .
C21B C13B C22B 124.1(12) .
C23B C13B C22B 106.2(9) .
C22A C13A C42A 119.6(5) .
C22A C13A C35A 119.9(5) .
C42A C13A C35A 108.0(5) .
C17B C14B C42B 123.6(10) .
C17B C14B C21B 116.5(9) .
C42B C14B C21B 106.8(8) .
C19A C14A C27A 120.1(5) .
C19A C14A C36A 119.6(5) .
C27A C14A C36A 108.2(5) .
C40B C15B C47B 119.2(7) .
C40B C15B C21B 121.0(9) .
C47B C15B C21B 107.2(9) .
C50A C15A C54A 118.9(5) .
C50A C15A C52A 121.9(5) .
C54A C15A C52A 108.5(4) .
C10B C16B C57B 121.0(9) .
C10B C16B C12B 118.9(12) .
C57B C16B C12B 110.1(7) .
C26A C16A C50A 119.3(5) .
C26A C16A C27A 120.3(5) .
C50A C16A C27A 108.4(5) .
C14B C17B C34B 117.8(8) .
C14B C17B C20B 123.5(11) .
C34B C17B C20B 108.7(7) .
C23A C17A C37A 119.3(5) .
C23A C17A C34A 121.3(5) .
C37A C17A C34A 108.4(4) .
C57B C18B C31B 119.8(7) .
C57B C18B C38B 120.1(10) .
C31B C18B C38B 107.1(7) .
C41A C18A C55A 121.1(5) .
C41A C18A C32A 119.6(5) .
C55A C18A C32A 108.9(4) .
C26B C19B C29B 117.8(6) .
C26B C19B C28B 119.3(8) .
C29B C19B C28B 109.5(6) .
C14A C19A C21A 120.1(5) .
C14A C19A C22A 120.7(5) .
C21A C19A C22A 106.8(5) .
C22B C20B C17B 119.1(8) .
C22B C20B C6B 124.3(8) .
C17B C20B C6B 110.7(9) .
C37A C20A C25A 118.9(5) .
C37A C20A C10A 120.1(5) .
C25A C20A C10A 107.6(5) .
C13B C21B C14B 118.8(9) .
C13B C21B C15B 119.5(12) .
C14B C21B C15B 108.6(8) .
C47A C21A C11A 119.5(5) .
C47A C21A C19A 119.6(5) .
C11A C21A C19A 109.1(5) .
C20B C22B C13B 117.9(9) .
C20B C22B C1B 123.8(6) .
C13B C22B C1B 110.1(11) .
C13A C22A C46A 120.3(5) .
C13A C22A C19A 119.3(5) .
C46A C22A C19A 108.6(5) .
C13B C23B C11B 111.0(9) .
C13B C23B C9B 119.6(8) .
C11B C23B C9B 117.8(12) .
C17A C23A C44A 119.1(5) .
C17A C23A C30A 119.9(5) .
C44A C23A C30A 108.4(5) .
C50B C24B C52B 119.7(7) .
C50B C24B C41B 120.4(8) .
C52B C24B C41B 107.6(6) .
C11A C24A C49A 120.0(5) .
C11A C24A C30A 120.3(5) .
C49A C24A C30A 107.5(5) .
C31B C25B C44B 120.9(9) .
C31B C25B C32B 120.0(7) .
C44B C25B C32B 108.7(6) .
C45A C25A C20A 118.8(5) .
C45A C25A C40A 119.7(5) .
C20A C25A C40A 108.4(5) .
C19B C26B C48B 123.1(7) .
C19B C26B C50B 119.4(6) .
C48B C26B C50B 106.9(6) .
C16A C26A C31A 119.7(5) .
C16A C26A C48A 120.7(5) .
C31A C26A C48A 109.5(5) .
C36B C27B C29B 118.8(7) .
C36B C27B C53B 120.4(6) .
C29B C27B C53B 108.7(7) .
C38A C27A C14A 120.5(5) .
C38A C27A C16A 119.4(5) .
C14A C27A C16A 107.9(5) .
C41B C28B C53B 119.4(6) .
C41B C28B C19B 121.1(7) .
C53B C28B C19B 107.2(7) .
C34A C28A C32A 120.2(5) .
C34A C28A C1A 122.3(4) .
C32A C28A C1A 109.5(5) .
C32B C29B C19B 119.3(6) .
C32B C29B C27B 121.3(8) .
C19B C29B C27B 106.9(7) .
C43A C29A C56A 121.7(5) .
C43A C29A C45A 120.4(5) .
C56A C29A C45A 107.5(4) .
C37B C30B C60B 120.1(7) .
C37B C30B C40B 108.8(7) .
C60B C30B C40B 118.9(7) .
C10A C30A C23A 120.4(5) .
C10A C30A C24A 120.0(5) .
C23A C30A C24A 107.8(5) .
C18B C31B C25B 119.5(8) .
C18B C31B C36B 109.9(7) .
C25B C31B C36B 118.0(9) .
C39A C31A C26A 120.6(5) .
C39A C31A C60A 120.7(5) .
C26A C31A C60A 108.6(4) .
C29B C32B C25B 120.5(6) .
C29B C32B C46B 120.6(8) .
C25B C32B C46B 108.4(6) .
C44A C32A C18A 120.6(5) .
C44A C32A C28A 121.1(5) .
C18A C32A C28A 108.6(5) .
C42B C33B C35B 119.1(6) .
C42B C33B C52B 119.8(8) .
C35B C33B C52B 109.0(8) .
C54A C33A C43A 119.3(5) .
C54A C33A C35A 119.4(5) .
C43A C33A C35A 108.8(5) .
C52B C34B C17B 119.4(7) .
C52B C34B C43B 123.7(9) .
C17B C34B C43B 106.2(7) .
C28A C34A C17A 119.0(5) .
C28A C34A C6A 126.1(5) .
C17A C34A C6A 108.8(4) .
C58B C35B C33B 122.0(7) .
C58B C35B C41B 119.5(6) .
C33B C35B C41B 107.2(6) .
C36A C35A C13A 120.7(5) .
C36A C35A C33A 119.6(5) .
C13A C35A C33A 107.4(5) .
C27B C36B C39B 119.0(6) .
C27B C36B C31B 121.5(7) .
C39B C36B C31B 107.1(8) .
C35A C36A C50A 120.3(5) .
C35A C36A C14A 119.8(5) .
C50A C36A C14A 107.6(5) .
C38B C37B C30B 119.9(6) .
C38B C37B C10B 122.0(7) .
C30B C37B C10B 105.8(9) .
C20A C37A C17A 120.9(5) .
C20A C37A C53A 121.6(5) .
C17A C37A C53A 107.8(4) .
C37B C38B C18B 119.1(8) .
C37B C38B C39B 121.0(6) .
C18B C38B C39B 108.2(8) .
C27A C38A C39A 120.6(5) .
C27A C38A C47A 120.4(5) .
C39A C38A C47A 107.2(5) .
C55B C39B C36B 121.4(7) .
C55B C39B C38B 118.6(7) .
C36B C39B C38B 107.8(6) .
C31A C39A C41A 119.3(5) .
C31A C39A C38A 119.3(5) .
C41A C39A C38A 108.4(4) .
C15B C40B C9B 118.3(9) .
C15B C40B C30B 120.8(6) .
C9B C40B C30B 108.8(10) .
C42A C40A C25A 120.6(5) .
C42A C40A C12A 119.3(5) .
C25A C40A C12A 108.6(5) .
C28B C41B C24B 119.0(6) .
C28B C41B C35B 120.6(6) .
C24B C41B C35B 107.7(8) .
C18A C41A C39A 119.2(5) .
C18A C41A C51A 120.3(5) .
C39A C41A C51A 108.0(5) .
C33B C42B C14B 117.7(7) .
C33B C42B C47B 120.5(6) .
C14B C42B C47B 109.6(9) .
C40A C42A C13A 120.7(5) .
C40A C42A C43A 119.0(5) .
C13A C42A C43A 108.1(5) .
C54B C43B C34B 118.6(7) .
C54B C43B C6B 124.8(5) .
C34B C43B C6B 112.2(8) .
C29A C43A C33A 118.8(5) .
C29A C43A C42A 120.1(5) .
C33A C43A C42A 107.8(5) .
C45B C44B C25B 118.6(6) .
C45B C44B C8B 126.2(6) .
C25B C44B C8B 108.7(7) .
C32A C44A C23A 119.1(5) .
C32A C44A C49A 120.0(5) .
C23A C44A C49A 108.1(5) .
C44B C45B C57B 121.4(8) .
C44B C45B C2B 121.5(5) .
C57B C45B C2B 109.4(8) .
C25A C45A C58A 121.7(5) .
C25A C45A C29A 120.2(5) .
C58A C45A C29A 108.1(4) .
C48B C46B C32B 121.3(6) .
C48B C46B C8B 124.5(5) .
C32B C46B C8B 109.9(6) .
C12A C46A C22A 120.0(5) .
C12A C46A C11A 119.6(5) .
C22A C46A C11A 108.2(5) .
C59B C47B C15B 121.5(7) .
C59B C47B C42B 119.3(7) .
C15B C47B C42B 107.8(7) .
C21A C47A C51A 119.9(5) .
C21A C47A C38A 119.3(5) .
C51A C47A C38A 108.4(4) .
C46B C48B C26B 117.8(6) .
C46B C48B C7B 127.0(5) .
C26B C48B C7B 110.7(6) .
C52A C48A C26A 120.6(5) .
C52A C48A C2A 122.4(4) .
C26A C48A C2A 109.1(4) .
C51B C49B C3B 113.8(5) .
C51B C49B C1B 124.6(6) .
C3B C49B C1B 121.5(6) .
C51A C49A C24A 119.7(5) .
C51A C49A C44A 120.3(5) .
C24A C49A C44A 108.1(5) .
C24B C50B C26B 120.8(7) .
C24B C50B C54B 120.8(9) .
C26B C50B C54B 108.8(6) .
C15A C50A C16A 118.7(5) .
C15A C50A C36A 120.1(5) .
C16A C50A C36A 108.0(5) .
C49B C51B C5B 114.3(5) .
C49B C51B C2B 123.0(6) .
C5B C51B C2B 122.6(6) .
C49A C51A C47A 120.5(5) .
C49A C51A C41A 119.1(5) .
C47A C51A C41A 107.9(5) .
C34B C52B C24B 117.4(7) .
C34B C52B C33B 121.6(10) .
C24B C52B C33B 108.4(7) .
C48A C52A C15A 118.7(5) .
C48A C52A C8A 125.8(4) .
C15A C52A C8A 109.3(4) .
C56B C53B C28B 120.2(7) .
C56B C53B C27B 119.8(6) .
C28B C53B C27B 107.7(6) .
C58A C53A C37A 119.8(5) .
C58A C53A C6A 125.3(4) .
C37A C53A C6A 110.4(4) .
C43B C54B C50B 119.7(6) .
C43B C54B C7B 127.3(6) .
C50B C54B C7B 108.8(7) .
C33A C54A C15A 121.8(5) .
C33A C54A C9A 120.9(5) .
C15A C54A C9A 107.8(4) .
C39B C55B C56B 120.0(5) .
C39B C55B C60B 120.0(6) .
C56B C55B C60B 107.8(5) .
C60A C55A C18A 119.5(5) .
C60A C55A C1A 121.8(4) .
C18A C55A C1A 110.2(5) .
C53B C56B C55B 119.4(6) .
C53B C56B C58B 120.5(5) .
C55B C56B C58B 108.1(5) .
C9A C56A C29A 119.3(5) .
C9A C56A C7A 126.9(4) .
C29A C56A C7A 110.0(4) .
C18B C57B C16B 120.3(7) .
C18B C57B C45B 119.5(10) .
C16B C57B C45B 109.7(8) .
C59A C57A C3A 114.5(4) .
C59A C57A C1A 123.7(4) .
C3A C57A C1A 121.7(4) .
C35B C58B C59B 120.0(6) .
C35B C58B C56B 119.7(5) .
C59B C58B C56B 107.6(5) .
C53A C58A C45A 119.1(4) .
C53A C58A C7A 126.6(4) .
C45A C58A C7A 109.7(4) .
C47B C59B C60B 120.7(6) .
C47B C59B C58B 119.0(5) .
C60B C59B C58B 108.0(5) .
C57A C59A C5A 114.2(4) .
C57A C59A C2A 123.6(4) .
C5A C59A C2A 122.2(4) .
C30B C60B C59B 118.9(6) .
C30B C60B C55B 120.3(6) .
C59B C60B C55B 108.5(5) .
C55A C60A C31A 120.2(5) .
C55A C60A C2A 122.2(5) .
C31A C60A C2A 109.6(4) .
O2B C61B C62B 128.5(8) .
O2B C61B C63B 109.4(7) .
C62B C61B C63B 116.9(6) .
O2B C61B C64B 91.5(9) .
C62B C61B C64B 98.9(11) .
C63B C61B C64B 102.7(10) .
C61B C62B H62A 109.5 .
C61B C62B H62B 109.5 .
H62A C62B H62B 109.5 .
C61B C62B H62C 109.5 .
H62A C62B H62C 109.5 .
H62B C62B H62C 109.5 .
C61B C63B H63A 109.5 .
C61B C63B H63B 109.5 .
H63A C63B H63B 109.5 .
C61B C63B H63C 109.5 .
H63A C63B H63C 109.5 .
H63B C63B H63C 109.5 .
C61B C64B H64A 109.5 .
C61B C64B H64B 109.5 .
H64A C64B H64B 109.5 .
C61B C64B H64C 109.5 .
H64A C64B H64C 109.5 .
H64B C64B H64C 109.5 .
O4B C65B C66B 126.5(8) .
O4B C65B C68B 106.4(5) .
C66B C65B C68B 117.3(6) .
O4B C65B C67B 95.8(7) .
C66B C65B C67B 100.1(9) .
C68B C65B C67B 105.9(6) .
O2A C65A C67A 110.9(5) .
O2A C65A C68A 102.3(5) .
C67A C65A C68A 110.8(6) .
O2A C65A C66A 109.6(5) .
C67A C65A C66A 111.1(7) .
C68A C65A C66A 111.7(6) .
C65B C66B H66A 109.5 .
C65B C66B H66B 109.5 .
H66A C66B H66B 109.5 .
C65B C66B H66C 109.5 .
H66A C66B H66C 109.5 .
H66B C66B H66C 109.5 .
C65A C66A H66D 109.5 .
C65A C66A H66E 109.5 .
H66D C66A H66E 109.5 .
C65A C66A H66F 109.5 .
H66D C66A H66F 109.5 .
H66E C66A H66F 109.5 .
C65B C67B H67A 109.5 .
C65B C67B H67B 109.5 .
H67A C67B H67B 109.5 .
C65B C67B H67C 109.5 .
H67A C67B H67C 109.5 .
H67B C67B H67C 109.5 .
C65A C67A H67D 109.5 .
C65A C67A H67E 109.5 .
H67D C67A H67E 109.5 .
C65A C67A H67F 109.5 .
H67D C67A H67F 109.5 .
H67E C67A H67F 109.5 .
C65B C68B H68A 109.5 .
C65B C68B H68B 109.5 .
H68A C68B H68B 109.5 .
C65B C68B H68C 109.5 .
H68A C68B H68C 109.5 .
H68B C68B H68C 109.5 .
C65A C68A H68D 109.5 .
C65A C68A H68E 109.5 .
H68D C68A H68E 109.5 .
C65A C68A H68F 109.5 .
H68D C68A H68F 109.5 .
H68E C68A H68F 109.5 .
O8B C69B H69A 109.5 .
O8B C69B H69B 109.5 .
H69A C69B H69B 109.5 .
O8B C69B H69C 109.5 .
H69A C69B H69C 109.5 .
H69B C69B H69C 109.5 .
O10A C69A H69D 109.5 .
O10A C69A H69E 109.5 .
H69D C69A H69E 109.5 .
O10A C69A H69F 109.5 .
H69D C69A H69F 109.5 .
H69E C69A H69F 109.5 .
O9B C70B H70A 109.5 .
O9B C70B H70B 109.5 .
H70A C70B H70B 109.5 .
O9B C70B H70C 109.5 .
H70A C70B H70C 109.5 .
H70B C70B H70C 109.5 .
O9A C70A H70D 109.5 .
O9A C70A H70E 109.5 .
H70D C70A H70E 109.5 .
O9A C70A H70F 109.5 .
H70D C70A H70F 109.5 .
H70E C70A H70F 109.5 .
O10B C71B H71A 109.5 .
O10B C71B H71B 109.5 .
H71A C71B H71B 109.5 .
O10B C71B H71C 109.5 .
H71A C71B H71C 109.5 .
H71B C71B H71C 109.5 .
O8A C71A H71D 109.5 .
O8A C71A H71E 109.5 .
H71D C71A H71E 109.5 .
O8A C71A H71F 109.5 .
H71D C71A H71F 109.5 .
H71E C71A H71F 109.5 .
O4A C61 C64 110.1(8) .
O4A C61 C63 104.8(10) .
C64 C61 C63 108.0(12) .
O4A C61 C62 109.1(9) .
C64 C61 C62 111.9(10) .
C63 C61 C62 112.8(11) .
O4A C61' C62' 111.8(13) .
O4A C61' C63' 101.1(11) .
C62' C61' C63' 110.9(13) .
O4A C61' C64' 107.9(11) .
C62' C61' C64' 114.0(16) .
C63' C61' C64' 110.4(14) .
C61' C62' H62G 109.5 .
C61' C62' H62H 109.5 .
H62G C62' H62H 109.5 .
C61' C62' H62I 109.5 .
H62G C62' H62I 109.5 .
H62H C62' H62I 109.5 .
C61' C63' H63G 109.5 .
C61' C63' H63H 109.5 .
H63G C63' H63H 109.5 .
C61' C63' H63I 109.5 .
H63G C63' H63I 109.5 .
H63H C63' H63I 109.5 .
C61' C64' H64D 109.5 .
C61' C64' H64E 109.5 .
H64D C64' H64E 109.5 .
C61' C64' H64F 109.5 .
H64D C64' H64F 109.5 .
H64E C64' H64F 109.5 .

loop_
_geom_bond_atom_site_label_1
_geom_bond_atom_site_label_2
_geom_bond_distance
_geom_bond_site_symmetry_2
S1 C8 1.516(5) .
O1B C1B 1.430(8) .
O1B O2B 1.456(8) .
O1A C1A 1.426(6) .
O1A O2A 1.469(5) .
O2B C61B 1.254(10) .
O2A C65A 1.450(6) .
O3B C2B 1.419(7) .
O3B O4B 1.481(6) .
O3A C2A 1.427(6) .
O3A O4A 1.483(5) .
O4B C65B 1.319(8) .
O4A C61 1.436(11) .
O4A C61' 1.468(14) .
O5B C3B 1.434(6) .
O5B H5B 0.8399 .
O5A C3A 1.425(6) .
O5A H5A 0.8400 .
O6B C4B 1.397(6) .
O6B H6B 0.8400 .
O6A C4A 1.396(6) .
O6A H6A 0.8400 .
O7B C5B 1.419(6) .
O7B H7B 0.8400 .
O7A C5A 1.424(5) .
O7A H7A 0.8401 .
O8B C69B 1.425(14) .
O8B C6B 1.452(7) .
O8A C6A 1.437(6) .
O8A C71A 1.437(8) .
O9B C70B 1.421(9) .
O9B C7B 1.438(6) .
O9A C7A 1.426(5) .
O9A C70A 1.430(7) .
O10B C71B 1.218(12) .
O10B C8B 1.432(7) .
O10A C69A 1.411(7) .
O10A C8A 1.444(6) .
C1B C11B 1.466(13) .
C1B C49B 1.508(8) .
C1B C22B 1.556(15) .
C1A C57A 1.504(7) .
C1A C55A 1.522(7) .
C1A C28A 1.529(7) .
C1 C2 1.342(19) .
C1 C7 1.358(17) .
C1 C6 1.47(2) .
C1 H7E 1.5888 .
C2B C45B 1.491(12) .
C2B C51B 1.512(8) .
C2B C12B 1.593(13) .
C2A C59A 1.520(7) .
C2A C48A 1.528(7) .
C2A C60A 1.542(7) .
C2 C3 1.257(19) .
C2 H2 0.9500 .
C3B C49B 1.506(8) .
C3B C6B 1.593(8) .
C3B C4B 1.636(8) .
C3B H5B 1.5700 .
C3A C57A 1.502(7) .
C3A C6A 1.596(7) .
C3A C4A 1.636(7) .
C3A H5A 1.5607 .
C3 C4 1.388(19) .
C3 H3 0.9500 .
C4B C7B 1.594(7) .
C4B C5B 1.628(6) .
C4A C7A 1.600(6) .
C4A C5A 1.642(7) .
C4 C5 1.286(17) .
C4 H4 0.9500 .
C5B C51B 1.505(8) .
C5B C8B 1.577(8) .
C5B H7B 1.5718 .
C5A C59A 1.510(6) .
C5A C8A 1.594(7) .
C5A H7A 1.5760 .
C5 C6 1.53(2) .
C5 H5 0.9500 .
C6B C20B 1.509(11) .
C6B C43B 1.515(11) .
C6A C53A 1.505(7) .
C6A C34A 1.550(7) .
C6 H6 0.9500 .
C7B C54B 1.518(8) .
C7B C48B 1.526(9) .
C7A C56A 1.528(7) .
C7A C58A 1.530(7) .
C7 H7C 0.9600 .
C7 H7D 0.9600 .
C7 H7E 0.9600 .
C8B C46B 1.509(9) .
C8B C44B 1.573(9) .
C8A C9A 1.518(7) .
C8A C52A 1.543(7) .
C8 S1 1.516(5) 2_667
C9B C40B 1.411(11) .
C9B C10B 1.428(15) .
C9B C23B 1.449(14) .
C9A C56A 1.344(7) .
C9A C54A 1.444(7) .
C10A C30A 1.389(8) .
C10A C20A 1.451(7) .
C10A C12A 1.454(8) .
C10B C16B 1.407(12) .
C10B C37B 1.469(12) .
C11A C24A 1.392(8) .
C11A C21A 1.447(8) .
C11A C46A 1.456(8) .
C11B C12B 1.353(14) .
C11B C23B 1.435(12) .
C12A C46A 1.401(8) .
C12A C40A 1.448(7) .
C12B C16B 1.452(13) .
C13B C21B 1.347(14) .
C13B C23B 1.420(16) .
C13B C22B 1.446(12) .
C13A C22A 1.396(8) .
C13A C42A 1.441(8) .
C13A C35A 1.449(8) .
C14B C17B 1.391(11) .
C14B C42B 1.417(11) .
C14B C21B 1.451(15) .
C14A C19A 1.393(8) .
C14A C27A 1.434(8) .
C14A C36A 1.454(8) .
C15B C40B 1.393(14) .
C15B C47B 1.410(12) .
C15B C21B 1.487(12) .
C15A C50A 1.402(8) .
C15A C54A 1.437(8) .
C15A C52A 1.439(7) .
C16B C57B 1.430(14) .
C16A C26A 1.393(8) .
C16A C50A 1.434(8) .
C16A C27A 1.451(8) .
C17B C34B 1.424(14) .
C17B C20B 1.432(12) .
C17A C23A 1.393(8) .
C17A C37A 1.444(8) .
C17A C34A 1.447(7) .
C18B C57B 1.409(13) .
C18B C31B 1.415(13) .
C18B C38B 1.441(10) .
C18A C41A 1.399(8) .
C18A C55A 1.428(7) .
C18A C32A 1.443(8) .
C19B C26B 1.404(10) .
C19B C29B 1.438(12) .
C19B C28B 1.447(10) .
C19A C21A 1.452(7) .
C19A C22A 1.455(8) .
C20B C22B 1.346(15) .
C20A C37A 1.377(8) .
C20A C25A 1.439(8) .
C21A C47A 1.406(7) .
C22A C46A 1.441(8) .
C23A C44A 1.429(8) .
C23A C30A 1.448(8) .
C24B C50B 1.385(9) .
C24B C52B 1.416(13) .
C24B C41B 1.444(10) .
C24A C49A 1.447(7) .
C24A C30A 1.449(8) .
C25B C31B 1.425(10) .
C25B C44B 1.433(11) .
C25B C32B 1.436(12) .
C25A C45A 1.394(7) .
C25A C40A 1.442(8) .
C26B C48B 1.423(8) .
C26B C50B 1.437(12) .
C26A C31A 1.439(8) .
C26A C48A 1.448(7) .
C27B C36B 1.392(12) .
C27B C29B 1.441(9) .
C27B C53B 1.454(11) .
C27A C38A 1.382(8) .
C28B C41B 1.390(12) .
C28B C53B 1.443(10) .
C28A C34A 1.351(8) .
C28A C32A 1.445(7) .
C29B C32B 1.379(11) .
C29A C43A 1.383(8) .
C29A C56A 1.437(7) .
C29A C45A 1.441(8) .
C30B C37B 1.414(11) .
C30B C60B 1.415(8) .
C30B C40B 1.455(12) .
C31B C36B 1.460(11) .
C31A C39A 1.387(7) .
C31A C60A 1.440(7) .
C32B C46B 1.449(9) .
C32A C44A 1.383(8) .
C33B C42B 1.372(12) .
C33B C35B 1.408(11) .
C33B C52B 1.441(10) .
C33A C54A 1.382(8) .
C33A C43A 1.423(8) .
C33A C35A 1.458(8) .
C34B C52B 1.373(11) .
C34B C43B 1.427(9) .
C35B C58B 1.386(8) .
C35B C41B 1.462(10) .
C35A C36A 1.390(9) .
C36B C39B 1.421(10) .
C36A C50A 1.451(8) .
C37B C38B 1.386(13) .
C37A C53A 1.447(7) .
C38B C39B 1.470(11) .
C38A C39A 1.454(7) .
C38A C47A 1.454(8) .
C39B C55B 1.390(8) .
C39A C41A 1.437(8) .
C40A C42A 1.400(8) .
C41A C51A 1.456(7) .
C42B C47B 1.480(11) .
C42A C43A 1.461(7) .
C43B C54B 1.333(10) .
C44B C45B 1.376(12) .
C44A C49A 1.447(8) .
C45B C57B 1.449(9) .
C45A C58A 1.438(7) .
C46B C48B 1.352(9) .
C47B C59B 1.383(8) .
C47A C51A 1.437(8) .
C48A C52A 1.361(7) .
C49B C51B 1.313(9) .
C49A C51A 1.400(8) .
C50B C54B 1.446(9) .
C53B C56B 1.392(8) .
C53A C58A 1.356(7) .
C55B C56B 1.440(8) .
C55B C60B 1.440(8) .
C55A C60A 1.371(8) .
C56B C58B 1.449(8) .
C57A C59A 1.317(7) .
C58B C59B 1.445(8) .
C59B C60B 1.434(8) .
C61B C62B 1.411(10) .
C61B C63B 1.496(10) .
C61B C64B 1.729(18) .
C62B H62A 0.9800 .
C62B H62B 0.9800 .
C62B H62C 0.9800 .
C63B H63A 0.9800 .
C63B H63B 0.9800 .
C63B H63C 0.9800 .
C64B H64A 0.9800 .
C64B H64B 0.9800 .
C64B H64C 0.9800 .
C65B C66B 1.409(11) .
C65B C68B 1.510(8) .
C65B C67B 1.637(13) .
C65A C67A 1.500(10) .
C65A C68A 1.509(9) .
C65A C66A 1.512(10) .
C66B H66A 0.9800 .
C66B H66B 0.9800 .
C66B H66C 0.9800 .
C66A H66D 0.9800 .
C66A H66E 0.9800 .
C66A H66F 0.9800 .
C67B H67A 0.9800 .
C67B H67B 0.9800 .
C67B H67C 0.9800 .
C67A H67D 0.9800 .
C67A H67E 0.9800 .
C67A H67F 0.9800 .
C68B H68A 0.9800 .
C68B H68B 0.9800 .
C68B H68C 0.9800 .
C68A H68D 0.9800 .
C68A H68E 0.9800 .
C68A H68F 0.9800 .
C69B H69A 0.9800 .
C69B H69B 0.9800 .
C69B H69C 0.9800 .
C69A H69D 0.9800 .
C69A H69E 0.9800 .
C69A H69F 0.9800 .
C70B H70A 0.9800 .
C70B H70B 0.9800 .
C70B H70C 0.9800 .
C70A H70D 0.9800 .
C70A H70E 0.9800 .
C70A H70F 0.9800 .
C71B H71A 0.9800 .
C71B H71B 0.9800 .
C71B H71C 0.9800 .
C71A H71D 0.9800 .
C71A H71E 0.9800 .
C71A H71F 0.9800 .
C61 C64 1.503(13) .
C61 C63 1.508(12) .
C61 C62 1.510(11) .
C62 H62D 0.9800 .
C62 H62E 0.9800 .
C62 H62F 0.9800 .
C63 H63D 0.9800 .
C63 H63E 0.9800 .
C63 H63F 0.9800 .
C64 H64H 0.9800 .
C64 H64R 0.9800 .
C64 H64G 0.9800 .
C61' C62' 1.503(13) .
C61' C63' 1.506(13) .
C61' C64' 1.515(14) .
C62' H62G 0.9800 .
C62' H62H 0.9800 .
C62' H62I 0.9800 .
C63' H63G 0.9800 .
C63' H63H 0.9800 .
C63' H63I 0.9800 .
C64' H64D 0.9800 .
C64' H64E 0.9800 .
C64' H64F 0.9800 .

loop_
_geom_hbond_atom_site_label_D
_geom_hbond_atom_site_label_H
_geom_hbond_atom_site_label_A
_geom_hbond_distance_DH
_geom_hbond_distance_HA
_geom_hbond_distance_DA
_geom_hbond_angle_DHA
_geom_hbond_site_symmetry_A
O5B H5B O1B 0.84 2.08 2.916(8) 179.9 .
O5A H5A O1A 0.84 2.10 2.941(5) 179.8 .
O6B H6B O7B 0.84 2.07 2.895(5) 167.3 2_566
O6A H6A O7A 0.84 2.12 2.920(5) 160.3 2_557
O7B H7B O3B 0.84 2.15 2.995(6) 179.9 .
O7A H7A O3A 0.84 2.15 2.992(5) 179.8 .

loop_
_geom_torsion_atom_site_label_1
_geom_torsion_atom_site_label_2
_geom_torsion_atom_site_label_3
_geom_torsion_atom_site_label_4
_geom_torsion
C1B O1B O2B C61B 156.2(11)
C1A O1A O2A C65A -173.9(4)
C2B O3B O4B C65B 158.8(9)
C2A O3A O4A C61 -152.9(6)
C2A O3A O4A C61' 166.2(7)
O2B O1B C1B C11B -59.7(12)
O2B O1B C1B C49B 177.0(9)
O2B O1B C1B C22B 60.8(11)
O2A O1A C1A C57A 173.3(4)
O2A O1A C1A C55A -65.6(5)
O2A O1A C1A C28A 54.5(5)
O4B O3B C2B C45B -60.0(9)
O4B O3B C2B C51B 178.9(8)
O4B O3B C2B C12B 60.7(10)
O4A O3A C2A C59A 176.4(4)
O4A O3A C2A C48A -64.1(5)
O4A O3A C2A C60A 55.4(5)
C7 C1 C2 C3 -179.6(13)
C6 C1 C2 C3 3(3)
C1 C2 C3 C4 -2(3)
O5B C3B C4B O6B -16.4(6)
C49B C3B C4B O6B -129.5(4)
C6B C3B C4B O6B 105.5(5)
O5B C3B C4B C7B -133.6(5)
C49B C3B C4B C7B 113.3(4)
C6B C3B C4B C7B -11.7(6)
O5B C3B C4B C5B 98.9(5)
C49B C3B C4B C5B -14.2(4)
C6B C3B C4B C5B -139.2(4)
O5A C3A C4A O6A -16.9(5)
C57A C3A C4A O6A -129.7(4)
C6A C3A C4A O6A 105.2(4)
O5A C3A C4A C7A -134.2(4)
C57A C3A C4A C7A 113.0(4)
C6A C3A C4A C7A -12.1(6)
O5A C3A C4A C5A 98.4(4)
C57A C3A C4A C5A -14.3(4)
C6A C3A C4A C5A -139.4(4)
C2 C3 C4 C5 -2(3)
O6B C4B C5B O7B 17.2(6)
C7B C4B C5B O7B 135.6(4)
C3B C4B C5B O7B -97.7(4)
O6B C4B C5B C51B 128.8(4)
C7B C4B C5B C51B -112.7(5)
C3B C4B C5B C51B 13.9(4)
O6B C4B C5B C8B -106.5(5)
C7B C4B C5B C8B 12.0(6)
C3B C4B C5B C8B 138.7(4)
O6A C4A C5A O7A 18.0(5)
C7A C4A C5A O7A 134.2(4)
C3A C4A C5A O7A -98.0(4)
O6A C4A C5A C59A 129.4(4)
C7A C4A C5A C59A -114.4(4)
C3A C4A C5A C59A 13.4(4)
O6A C4A C5A C8A -105.9(4)
C7A C4A C5A C8A 10.2(6)
C3A C4A C5A C8A 138.1(4)
C3 C4 C5 C6 5(2)
C69B O8B C6B C20B -154.1(7)
C69B O8B C6B C43B -47.7(8)
C69B O8B C6B C3B 80.1(8)
O5B C3B C6B O8B 14.9(8)
C49B C3B C6B O8B 132.2(6)
C4B C3B C6B O8B -106.6(7)
O5B C3B C6B C20B -106.5(6)
C49B C3B C6B C20B 10.8(7)
C4B C3B C6B C20B 132.0(6)
O5B C3B C6B C43B 141.6(5)
C49B C3B C6B C43B -101.1(6)
C4B C3B C6B C43B 20.1(7)
C71A O8A C6A C53A -45.1(6)
C71A O8A C6A C34A -154.4(5)
C71A O8A C6A C3A 83.2(6)
O5A C3A C6A O8A 14.0(5)
C57A C3A C6A O8A 131.7(4)
C4A C3A C6A O8A -107.5(5)
O5A C3A C6A C53A 141.6(4)
C57A C3A C6A C53A -100.7(5)
C4A C3A C6A C53A 20.1(6)
O5A C3A C6A C34A -105.3(4)
C57A C3A C6A C34A 12.5(5)
C4A C3A C6A C34A 133.3(4)
C2 C1 C6 C5 0(3)
C7 C1 C6 C5 -177.1(12)
C4 C5 C6 C1 -4(2)
C70B O9B C7B C54B -155.4(5)
C70B O9B C7B C48B -49.8(6)
C70B O9B C7B C4B 78.8(7)
O6B C4B C7B O9B -3.2(6)
C5B C4B C7B O9B -124.1(5)
C3B C4B C7B O9B 116.1(5)
O6B C4B C7B C54B -122.5(5)
C5B C4B C7B C54B 116.6(5)
C3B C4B C7B C54B -3.2(6)
O6B C4B C7B C48B 122.8(5)
C5B C4B C7B C48B 1.9(6)
C3B C4B C7B C48B -117.9(5)
C70A O9A C7A C56A -47.6(5)
C70A O9A C7A C58A -152.8(4)
C70A O9A C7A C4A 82.0(5)
O6A C4A C7A O9A -3.4(5)
C3A C4A C7A O9A 117.2(4)
C5A C4A C7A O9A -122.3(4)
O6A C4A C7A C56A 123.2(4)
C3A C4A C7A C56A -116.3(4)
C5A C4A C7A C56A 4.2(5)
O6A C4A C7A C58A -122.6(4)
C3A C4A C7A C58A -2.1(6)
C5A C4A C7A C58A 118.5(4)
C71B O10B C8B C46B -86.9(13)
C71B O10B C8B C44B 24.1(15)
C71B O10B C8B C5B 148.4(12)
O7B C5B C8B O10B -21.5(7)
C51B C5B C8B O10B -137.4(6)
C4B C5B C8B O10B 101.7(6)
O7B C5B C8B C46B -143.6(4)
C51B C5B C8B C46B 100.5(5)
C4B C5B C8B C46B -20.4(6)
O7B C5B C8B C44B 103.7(5)
C51B C5B C8B C44B -12.2(6)
C4B C5B C8B C44B -133.1(5)
C69A O10A C8A C9A -137.9(5)
C69A O10A C8A C52A -29.2(6)
C69A O10A C8A C5A 99.9(5)
O7A C5A C8A O10A -25.7(5)
C59A C5A C8A O10A -141.2(4)
C4A C5A C8A O10A 98.2(4)
O7A C5A C8A C9A -142.9(4)
C59A C5A C8A C9A 101.5(5)
C4A C5A C8A C9A -19.1(6)
O7A C5A C8A C52A 104.3(4)
C59A C5A C8A C52A -11.2(5)
C4A C5A C8A C52A -131.8(4)
O10A C8A C9A C56A -104.5(5)
C52A C8A C9A C56A 135.6(5)
C5A C8A C9A C56A 14.5(6)
O10A C8A C9A C54A 99.3(4)
C52A C8A C9A C54A -20.5(5)
C5A C8A C9A C54A -141.6(4)
C40B C9B C10B C16B 141.9(7)
C23B C9B C10B C16B -1.1(11)
C40B C9B C10B C37B 2.1(8)
C23B C9B C10B C37B -140.8(7)
O1B C1B C11B C12B -93.6(9)
C49B C1B C11B C12B 26.3(10)
C22B C1B C11B C12B 138.9(7)
O1B C1B C11B C23B 116.5(8)
C49B C1B C11B C23B -123.6(7)
C22B C1B C11B C23B -11.0(8)
C30A C10A C12A C46A -0.4(7)
C20A C10A C12A C46A 141.8(5)
C30A C10A C12A C40A -141.6(5)
C20A C10A C12A C40A 0.6(6)
C23B C11B C12B C16B 0.7(11)
C1B C11B C12B C16B -145.9(7)
C23B C11B C12B C2B 144.1(7)
C1B C11B C12B C2B -2.4(11)
O3B C2B C12B C11B 96.0(8)
C45B C2B C12B C11B -135.9(7)
C51B C2B C12B C11B -22.2(9)
O3B C2B C12B C16B -115.9(6)
C45B C2B C12B C16B 12.1(6)
C51B C2B C12B C16B 125.8(6)
C9B C10B C16B C57B -137.5(9)
C37B C10B C16B C57B -0.8(11)
C9B C10B C16B C12B 4.7(10)
C37B C10B C16B C12B 141.4(8)
C11B C12B C16B C10B -4.7(10)
C2B C12B C16B C10B -153.7(6)
C11B C12B C16B C57B 141.4(8)
C2B C12B C16B C57B -7.7(7)
C42B C14B C17B C34B 3.8(12)
C21B C14B C17B C34B 139.7(8)
C42B C14B C17B C20B -138.0(9)
C21B C14B C17B C20B -2.2(11)
C27A C14A C19A C21A 0.1(7)
C36A C14A C19A C21A -138.1(5)
C27A C14A C19A C22A 137.4(5)
C36A C14A C19A C22A -0.8(7)
C14B C17B C20B C22B 3.2(11)
C34B C17B C20B C22B -141.5(8)
C14B C17B C20B C6B 157.3(7)
C34B C17B C20B C6B 12.6(8)
O8B C6B C20B C22B -110.5(8)
C43B C6B C20B C22B 133.5(7)
C3B C6B C20B C22B 12.6(9)
O8B C6B C20B C17B 97.0(7)
C43B C6B C20B C17B -18.9(7)
C3B C6B C20B C17B -139.9(6)
C30A C10A C20A C37A 1.9(7)
C12A C10A C20A C37A -140.8(5)
C30A C10A C20A C25A 142.2(5)
C12A C10A C20A C25A -0.4(6)
C23B C13B C21B C14B -139.8(9)
C22B C13B C21B C14B 2.9(13)
C23B C13B C21B C15B -3.0(12)
C22B C13B C21B C15B 139.8(9)
C17B C14B C21B C13B -0.9(11)
C42B C14B C21B C13B 141.8(7)
C17B C14B C21B C15B -142.0(7)
C42B C14B C21B C15B 0.7(8)
C40B C15B C21B C13B 0.6(11)
C47B C15B C21B C13B -140.9(8)
C40B C15B C21B C14B 141.4(8)
C47B C15B C21B C14B -0.1(8)
C24A C11A C21A C47A 1.0(7)
C46A C11A C21A C47A 143.1(5)
C24A C11A C21A C19A -141.8(5)
C46A C11A C21A C19A 0.3(5)
C14A C19A C21A C47A -0.4(7)
C22A C19A C21A C47A -142.9(5)
C14A C19A C21A C11A 142.3(5)
C22A C19A C21A C11A -0.1(5)
C17B C20B C22B C13B -1.2(11)
C6B C20B C22B C13B -151.5(7)
C17B C20B C22B C1B 144.0(7)
C6B C20B C22B C1B -6.4(11)
C21B C13B C22B C20B -1.9(13)
C23B C13B C22B C20B 145.3(8)
C21B C13B C22B C1B -151.5(8)
C23B C13B C22B C1B -4.3(8)
O1B C1B C22B C20B 92.5(8)
C11B C1B C22B C20B -138.1(8)
C49B C1B C22B C20B -22.2(9)
O1B C1B C22B C13B -120.0(7)
C11B C1B C22B C13B 9.4(8)
C49B C1B C22B C13B 125.3(7)
C42A C13A C22A C46A 0.7(7)
C35A C13A C22A C46A 138.2(5)
C42A C13A C22A C19A -138.2(5)
C35A C13A C22A C19A -0.6(7)
C14A C19A C22A C13A 0.8(7)
C21A C19A C22A C13A 143.0(5)
C14A C19A C22A C46A -142.3(5)
C21A C19A C22A C46A -0.1(5)
C21B C13B C23B C11B 145.6(8)
C22B C13B C23B C11B -2.9(9)
C21B C13B C23B C9B 3.1(12)
C22B C13B C23B C9B -145.4(7)
C12B C11B C23B C13B -140.2(9)
C1B C11B C23B C13B 9.5(9)
C12B C11B C23B C9B 3.0(11)
C1B C11B C23B C9B 152.7(7)
C40B C9B C23B C13B -0.8(11)
C10B C9B C23B C13B 137.2(9)
C40B C9B C23B C11B -140.8(8)
C10B C9B C23B C11B -2.8(11)
C37A C17A C23A C44A 137.4(5)
C34A C17A C23A C44A -2.4(7)
C37A C17A C23A C30A -0.1(7)
C34A C17A C23A C30A -139.8(5)
C21A C11A C24A C49A -0.6(7)
C46A C11A C24A C49A -137.9(5)
C21A C11A C24A C30A 137.2(5)
C46A C11A C24A C30A -0.1(7)
C37A C20A C25A C45A -0.2(7)
C10A C20A C25A C45A -141.1(5)
C37A C20A C25A C40A 140.9(5)
C10A C20A C25A C40A 0.0(5)
C29B C19B C26B C48B 2.3(9)
C28B C19B C26B C48B 139.2(7)
C29B C19B C26B C50B -137.6(6)
C28B C19B C26B C50B -0.7(9)
C50A C16A C26A C31A 139.2(5)
C27A C16A C26A C31A 1.0(8)
C50A C16A C26A C48A -2.5(8)
C27A C16A C26A C48A -140.7(5)
C19A C14A C27A C38A 0.0(7)
C36A C14A C27A C38A 142.4(5)
C19A C14A C27A C16A -142.1(5)
C36A C14A C27A C16A 0.3(6)
C26A C16A C27A C38A -0.8(8)
C50A C16A C27A C38A -143.1(5)
C26A C16A C27A C14A 141.7(5)
C50A C16A C27A C14A -0.6(6)
C26B C19B C28B C41B 0.8(9)
C29B C19B C28B C41B 140.9(6)
C26B C19B C28B C53B -141.0(6)
C29B C19B C28B C53B -0.9(7)
O1A C1A C28A C34A 93.5(6)
C57A C1A C28A C34A -23.5(6)
C55A C1A C28A C34A -139.1(5)
O1A C1A C28A C32A -117.7(5)
C57A C1A C28A C32A 125.2(4)
C55A C1A C28A C32A 9.6(5)
C26B C19B C29B C32B -0.5(9)
C28B C19B C29B C32B -141.3(6)
C26B C19B C29B C27B 141.9(6)
C28B C19B C29B C27B 1.2(7)
C36B C27B C29B C32B -2.2(9)
C53B C27B C29B C32B 140.6(7)
C36B C27B C29B C19B -143.7(6)
C53B C27B C29B C19B -1.0(7)
C20A C10A C30A C23A 0.1(7)
C12A C10A C30A C23A 138.3(5)
C20A C10A C30A C24A -138.4(5)
C12A C10A C30A C24A -0.2(7)
C17A C23A C30A C10A -1.0(7)
C44A C23A C30A C10A -142.5(5)
C17A C23A C30A C24A 142.0(5)
C44A C23A C30A C24A 0.5(5)
C11A C24A C30A C10A 0.5(7)
C49A C24A C30A C10A 142.8(5)
C11A C24A C30A C23A -142.7(5)
C49A C24A C30A C23A -0.3(5)
C57B C18B C31B C25B 0.2(10)
C38B C18B C31B C25B 141.5(6)
C57B C18B C31B C36B -140.9(6)
C38B C18B C31B C36B 0.5(8)
C44B C25B C31B C18B 3.6(9)
C32B C25B C31B C18B -137.5(7)
C44B C25B C31B C36B 141.6(7)
C32B C25B C31B C36B 0.5(10)
C16A C26A C31A C39A 0.0(7)
C48A C26A C31A C39A 145.5(5)
C16A C26A C31A C60A -145.6(5)
C48A C26A C31A C60A -0.1(6)
C19B C29B C32B C25B 138.9(7)
C27B C29B C32B C25B 1.9(10)
C19B C29B C32B C46B -1.7(9)
C27B C29B C32B C46B -138.7(7)
C31B C25B C32B C29B -1.1(10)
C44B C25B C32B C29B -146.4(6)
C31B C25B C32B C46B 143.8(6)
C44B C25B C32B C46B -1.6(7)
C41A C18A C32A C44A 0.7(7)
C55A C18A C32A C44A 146.0(5)
C41A C18A C32A C28A -145.7(4)
C55A C18A C32A C28A -0.3(5)
C34A C28A C32A C44A -2.9(7)
C1A C28A C32A C44A -152.4(5)
C34A C28A C32A C18A 143.3(5)
C1A C28A C32A C18A -6.2(5)
C14B C17B C34B C52B -0.5(10)
C20B C17B C34B C52B 146.5(6)
C14B C17B C34B C43B -146.4(7)
C20B C17B C34B C43B 0.7(8)
C32A C28A C34A C17A -0.1(7)
C1A C28A C34A C17A 145.4(5)
C32A C28A C34A C6A -149.4(5)
C1A C28A C34A C6A -3.9(7)
C23A C17A C34A C28A 2.7(7)
C37A C17A C34A C28A -140.9(5)
C23A C17A C34A C6A 156.9(5)
C37A C17A C34A C6A 13.3(5)
O8A C6A C34A C28A -110.4(5)
C53A C6A C34A C28A 131.6(5)
C3A C6A C34A C28A 10.0(7)
O8A C6A C34A C17A 97.7(5)
C53A C6A C34A C17A -20.3(5)
C3A C6A C34A C17A -141.9(4)
C42B C33B C35B C58B -0.2(8)
C52B C33B C35B C58B 142.1(6)
C42B C33B C35B C41B -143.6(6)
C52B C33B C35B C41B -1.2(7)
C22A C13A C35A C36A 0.4(7)
C42A C13A C35A C36A 142.3(5)
C22A C13A C35A C33A -141.5(5)
C42A C13A C35A C33A 0.4(5)
C54A C33A C35A C36A -1.2(7)
C43A C33A C35A C36A -142.9(5)
C54A C33A C35A C13A 141.2(5)
C43A C33A C35A C13A -0.5(6)
C29B C27B C36B C39B 138.7(6)
C53B C27B C36B C39B 0.4(9)
C29B C27B C36B C31B 1.6(10)
C53B C27B C36B C31B -136.7(6)
C18B C31B C36B C27B 140.9(7)
C25B C31B C36B C27B -0.8(10)
C18B C31B C36B C39B -0.5(7)
C25B C31B C36B C39B -142.3(7)
C13A C35A C36A C50A -137.7(5)
C33A C35A C36A C50A -0.3(8)
C13A C35A C36A C14A -0.3(7)
C33A C35A C36A C14A 137.1(5)
C19A C14A C36A C35A 0.5(7)
C27A C14A C36A C35A -142.1(5)
C19A C14A C36A C50A 142.7(5)
C27A C14A C36A C50A 0.1(6)
C60B C30B C37B C38B 0.0(9)
C40B C30B C37B C38B -142.1(6)
C60B C30B C37B C10B 143.0(6)
C40B C30B C37B C10B 0.9(7)
C16B C10B C37B C38B -0.6(10)
C9B C10B C37B C38B 140.2(7)
C16B C10B C37B C30B -142.7(7)
C9B C10B C37B C30B -1.9(7)
C25A C20A C37A C17A -138.9(5)
C10A C20A C37A C17A -2.9(7)
C25A C20A C37A C53A 2.8(7)
C10A C20A C37A C53A 138.9(5)
C23A C17A C37A C20A 2.0(7)
C34A C17A C37A C20A 146.5(5)
C23A C17A C37A C53A -144.4(5)
C34A C17A C37A C53A 0.1(6)
C30B C37B C38B C18B 139.2(6)
C10B C37B C38B C18B 2.2(10)
C30B C37B C38B C39B 0.5(9)
C10B C37B C38B C39B -136.5(6)
C57B C18B C38B C37B -2.4(9)
C31B C18B C38B C37B -143.6(7)
C57B C18B C38B C39B 141.0(7)
C31B C18B C38B C39B -0.2(8)
C14A C27A C38A C39A -138.1(5)
C16A C27A C38A C39A -0.2(8)
C14A C27A C38A C47A 0.2(7)
C16A C27A C38A C47A 138.0(5)
C27B C36B C39B C55B -0.4(9)
C31B C36B C39B C55B 142.2(6)
C27B C36B C39B C38B -142.2(6)
C31B C36B C39B C38B 0.4(7)
C37B C38B C39B C55B -0.6(8)
C18B C38B C39B C55B -143.1(6)
C37B C38B C39B C36B 142.5(6)
C18B C38B C39B C36B -0.1(7)
C26A C31A C39A C41A -138.1(5)
C60A C31A C39A C41A 3.4(7)
C26A C31A C39A C38A -1.0(7)
C60A C31A C39A C38A 140.4(5)
C27A C38A C39A C31A 1.2(7)
C47A C38A C39A C31A -141.9(5)
C27A C38A C39A C41A 142.4(5)
C47A C38A C39A C41A -0.7(5)
C47B C15B C40B C9B 138.6(7)
C21B C15B C40B C9B 1.6(10)
C47B C15B C40B C30B 0.4(9)
C21B C15B C40B C30B -136.7(7)
C10B C9B C40B C15B -144.3(7)
C23B C9B C40B C15B -1.5(11)
C10B C9B C40B C30B -1.5(8)
C23B C9B C40B C30B 141.4(8)
C37B C30B C40B C15B 142.1(6)
C60B C30B C40B C15B -0.5(9)
C37B C30B C40B C9B 0.3(7)
C60B C30B C40B C9B -142.3(6)
C45A C25A C40A C42A -2.0(7)
C20A C25A C40A C42A -142.7(5)
C45A C25A C40A C12A 141.1(5)
C20A C25A C40A C12A 0.4(6)
C46A C12A C40A C42A 1.8(7)
C10A C12A C40A C42A 143.0(5)
C46A C12A C40A C25A -141.8(5)
C10A C12A C40A C25A -0.6(6)
C53B C28B C41B C24B 137.7(6)
C19B C28B C41B C24B 0.4(9)
C53B C28B C41B C35B 0.7(9)
C19B C28B C41B C35B -136.6(6)
C50B C24B C41B C28B -1.8(10)
C52B C24B C41B C28B -143.9(6)
C50B C24B C41B C35B 140.2(7)
C52B C24B C41B C35B -1.9(6)
C58B C35B C41B C28B -1.2(9)
C33B C35B C41B C28B 143.2(6)
C58B C35B C41B C24B -142.5(6)
C33B C35B C41B C24B 1.9(6)
C55A C18A C41A C39A -3.1(7)
C32A C18A C41A C39A 138.0(5)
C55A C18A C41A C51A -140.4(5)
C32A C18A C41A C51A 0.8(7)
C31A C39A C41A C18A -0.2(7)
C38A C39A C41A C18A -141.4(5)
C31A C39A C41A C51A 141.8(5)
C38A C39A C41A C51A 0.6(5)
C35B C33B C42B C14B 140.0(7)
C52B C33B C42B C14B 1.7(10)
C35B C33B C42B C47B 1.5(9)
C52B C33B C42B C47B -136.8(6)
C17B C14B C42B C33B -4.4(12)
C21B C14B C42B C33B -143.8(7)
C17B C14B C42B C47B 138.3(9)
C21B C14B C42B C47B -1.0(7)
C25A C40A C42A C13A 137.8(5)
C12A C40A C42A C13A -1.4(7)
C25A C40A C42A C43A 0.0(7)
C12A C40A C42A C43A -139.2(5)
C22A C13A C42A C40A 0.1(7)
C35A C13A C42A C40A -141.9(5)
C22A C13A C42A C43A 141.9(5)
C35A C13A C42A C43A -0.1(5)
C52B C34B C43B C54B -0.2(11)
C17B C34B C43B C54B 143.8(6)
C52B C34B C43B C6B -157.8(7)
C17B C34B C43B C6B -13.8(7)
O8B C6B C43B C54B 111.5(6)
C20B C6B C43B C54B -136.2(7)
C3B C6B C43B C54B -14.5(9)
O8B C6B C43B C34B -92.5(6)
C20B C6B C43B C34B 19.8(7)
C3B C6B C43B C34B 141.5(5)
C56A C29A C43A C33A 2.3(7)
C45A C29A C43A C33A -138.2(5)
C56A C29A C43A C42A 138.5(5)
C45A C29A C43A C42A -2.0(7)
C54A C33A C43A C29A -0.3(7)
C35A C33A C43A C29A 141.5(5)
C54A C33A C43A C42A -141.3(5)
C35A C33A C43A C42A 0.4(5)
C40A C42A C43A C29A 2.0(7)
C13A C42A C43A C29A -140.6(5)
C40A C42A C43A C33A 142.4(5)
C13A C42A C43A C33A -0.2(5)
C31B C25B C44B C45B -3.7(9)
C32B C25B C44B C45B 141.2(6)
C31B C25B C44B C8B -157.1(6)
C32B C25B C44B C8B -12.2(7)
O10B C8B C44B C45B 111.6(7)
C46B C8B C44B C45B -130.9(6)
C5B C8B C44B C45B -9.1(8)
O10B C8B C44B C25B -97.5(7)
C46B C8B C44B C25B 20.0(6)
C5B C8B C44B C25B 141.7(5)
C18A C32A C44A C23A -139.0(5)
C28A C32A C44A C23A 3.2(7)
C18A C32A C44A C49A -1.8(7)
C28A C32A C44A C49A 140.4(5)
C17A C23A C44A C32A -0.6(7)
C30A C23A C44A C32A 141.3(5)
C17A C23A C44A C49A -142.3(5)
C30A C23A C44A C49A -0.5(5)
C25B C44B C45B C57B 0.2(9)
C8B C44B C45B C57B 148.5(6)
C25B C44B C45B C2B -146.1(6)
C8B C44B C45B C2B 2.2(9)
O3B C2B C45B C44B -96.0(6)
C51B C2B C45B C44B 24.6(8)
C12B C2B C45B C44B 137.4(6)
O3B C2B C45B C57B 114.2(6)
C51B C2B C45B C57B -125.3(5)
C12B C2B C45B C57B -12.5(6)
C20A C25A C45A C58A -2.7(8)
C40A C25A C45A C58A -139.4(5)
C20A C25A C45A C29A 138.6(5)
C40A C25A C45A C29A 1.9(7)
C43A C29A C45A C25A 0.1(7)
C56A C29A C45A C25A -145.4(5)
C43A C29A C45A C58A 146.1(5)
C56A C29A C45A C58A 0.6(5)
C29B C32B C46B C48B 2.3(9)
C25B C32B C46B C48B -142.5(6)
C29B C32B C46B C8B 160.2(6)
C25B C32B C46B C8B 15.4(6)
O10B C8B C46B C48B -103.9(6)
C44B C8B C46B C48B 136.0(6)
C5B C8B C46B C48B 15.8(8)
O10B C8B C46B C32B 99.0(5)
C44B C8B C46B C32B -21.1(6)
C5B C8B C46B C32B -141.2(5)
C40A C12A C46A C22A -1.1(7)
C10A C12A C46A C22A -137.2(5)
C40A C12A C46A C11A 136.9(5)
C10A C12A C46A C11A 0.8(7)
C13A C22A C46A C12A -0.2(7)
C19A C22A C46A C12A 142.5(5)
C13A C22A C46A C11A -142.4(5)
C19A C22A C46A C11A 0.3(5)
C24A C11A C46A C12A -0.5(7)
C21A C11A C46A C12A -142.8(5)
C24A C11A C46A C22A 141.9(5)
C21A C11A C46A C22A -0.4(5)
C40B C15B C47B C59B 0.4(9)
C21B C15B C47B C59B 142.7(6)
C40B C15B C47B C42B -142.9(6)
C21B C15B C47B C42B -0.5(7)
C33B C42B C47B C59B -1.6(9)
C14B C42B C47B C59B -143.2(6)
C33B C42B C47B C15B 142.5(6)
C14B C42B C47B C15B 1.0(7)
C11A C21A C47A C51A -0.6(7)
C19A C21A C47A C51A 138.4(5)
C11A C21A C47A C38A -138.3(5)
C19A C21A C47A C38A 0.7(7)
C27A C38A C47A C21A -0.6(7)
C39A C38A C47A C21A 142.6(5)
C27A C38A C47A C51A -142.6(5)
C39A C38A C47A C51A 0.5(5)
C32B C46B C48B C26B -0.6(8)
C8B C46B C48B C26B -155.2(5)
C32B C46B C48B C7B 153.2(6)
C8B C46B C48B C7B -1.4(9)
C19B C26B C48B C46B -1.7(9)
C50B C26B C48B C46B 142.4(5)
C19B C26B C48B C7B -159.6(6)
C50B C26B C48B C7B -15.5(6)
O9B C7B C48B C46B 118.5(6)
C54B C7B C48B C46B -132.1(6)
C4B C7B C48B C46B -8.0(8)
O9B C7B C48B C26B -86.1(5)
C54B C7B C48B C26B 23.2(5)
C4B C7B C48B C26B 147.3(5)
C16A C26A C48A C52A 3.0(7)
C31A C26A C48A C52A -142.1(5)
C16A C26A C48A C2A 152.7(5)
C31A C26A C48A C2A 7.5(5)
O3A C2A C48A C52A -95.4(5)
C59A C2A C48A C52A 23.4(6)
C60A C2A C48A C52A 137.9(5)
O3A C2A C48A C26A 115.6(5)
C59A C2A C48A C26A -125.6(4)
C60A C2A C48A C26A -11.1(5)
O5B C3B C49B C51B -102.7(5)
C6B C3B C49B C51B 140.0(5)
C4B C3B C49B C51B 9.9(6)
O5B C3B C49B C1B 73.2(6)
C6B C3B C49B C1B -44.1(7)
C4B C3B C49B C1B -174.2(5)
O1B C1B C49B C51B 101.7(8)
C11B C1B C49B C51B -26.5(9)
C22B C1B C49B C51B -135.9(6)
O1B C1B C49B C3B -73.7(9)
C11B C1B C49B C3B 158.0(6)
C22B C1B C49B C3B 48.7(7)
C11A C24A C49A C51A -0.4(7)
C30A C24A C49A C51A -142.9(5)
C11A C24A C49A C44A 142.5(5)
C30A C24A C49A C44A 0.0(5)
C32A C44A C49A C51A 1.5(7)
C23A C44A C49A C51A 142.9(5)
C32A C44A C49A C24A -141.1(5)
C23A C44A C49A C24A 0.3(5)
C52B C24B C50B C26B 139.5(7)
C41B C24B C50B C26B 1.8(10)
C52B C24B C50B C54B -2.8(9)
C41B C24B C50B C54B -140.5(7)
C19B C26B C50B C24B -0.6(9)
C48B C26B C50B C24B -146.2(6)
C19B C26B C50B C54B 145.8(5)
C48B C26B C50B C54B 0.1(6)
C54A C15A C50A C16A -136.5(5)
C52A C15A C50A C16A 3.8(8)
C54A C15A C50A C36A 0.0(7)
C52A C15A C50A C36A 140.2(5)
C26A C16A C50A C15A -0.9(8)
C27A C16A C50A C15A 141.8(5)
C26A C16A C50A C36A -142.1(5)
C27A C16A C50A C36A 0.6(6)
C35A C36A C50A C15A 0.9(8)
C14A C36A C50A C15A -141.0(5)
C35A C36A C50A C16A 141.5(5)
C14A C36A C50A C16A -0.5(6)
C3B C49B C51B C5B -0.4(6)
C1B C49B C51B C5B -176.2(5)
C3B C49B C51B C2B 176.1(5)
C1B C49B C51B C2B 0.4(8)
O7B C5B C51B C49B 103.7(5)
C8B C5B C51B C49B -138.8(5)
C4B C5B C51B C49B -9.3(5)
O7B C5B C51B C2B -72.9(6)
C8B C5B C51B C2B 44.6(6)
C4B C5B C51B C2B 174.1(4)
O3B C2B C51B C49B -100.3(7)
C45B C2B C51B C49B 133.2(6)
C12B C2B C51B C49B 22.9(7)
O3B C2B C51B C5B 75.9(8)
C45B C2B C51B C5B -50.6(7)
C12B C2B C51B C5B -160.9(5)
C24A C49A C51A C47A 0.8(7)
C44A C49A C51A C47A -137.5(5)
C24A C49A C51A C41A 138.3(5)
C44A C49A C51A C41A -0.1(7)
C21A C47A C51A C49A -0.4(7)
C38A C47A C51A C49A 141.4(5)
C21A C47A C51A C41A -142.0(5)
C38A C47A C51A C41A -0.2(6)
C18A C41A C51A C49A -1.0(7)
C39A C41A C51A C49A -142.5(5)
C18A C41A C51A C47A 141.2(5)
C39A C41A C51A C47A -0.3(5)
C17B C34B C52B C24B -139.4(7)
C43B C34B C52B C24B 0.2(11)
C17B C34B C52B C33B -2.0(10)
C43B C34B C52B C33B 137.6(8)
C50B C24B C52B C34B 1.3(9)
C41B C24B C52B C34B 143.8(6)
C50B C24B C52B C33B -141.3(6)
C41B C24B C52B C33B 1.2(7)
C42B C33B C52B C34B 1.4(10)
C35B C33B C52B C34B -140.7(7)
C42B C33B C52B C24B 142.1(7)
C35B C33B C52B C24B 0.0(7)
C26A C48A C52A C15A -0.2(7)
C2A C48A C52A C15A -145.8(5)
C26A C48A C52A C8A 149.3(5)
C2A C48A C52A C8A 3.7(7)
C50A C15A C52A C48A -3.3(7)
C54A C15A C52A C48A 140.6(5)
C50A C15A C52A C8A -157.3(5)
C54A C15A C52A C8A -13.5(5)
O10A C8A C52A C48A 116.1(5)
C9A C8A C52A C48A -131.5(5)
C5A C8A C52A C48A -10.5(7)
O10A C8A C52A C15A -92.1(5)
C9A C8A C52A C15A 20.3(5)
C5A C8A C52A C15A 141.3(4)
C41B C28B C53B C56B -0.1(8)
C19B C28B C53B C56B 142.4(6)
C41B C28B C53B C27B -142.2(6)
C19B C28B C53B C27B 0.3(7)
C36B C27B C53B C56B 0.1(8)
C29B C27B C53B C56B -141.9(6)
C36B C27B C53B C28B 142.4(6)
C29B C27B C53B C28B 0.4(7)
C20A C37A C53A C58A -2.6(7)
C17A C37A C53A C58A 143.5(5)
C20A C37A C53A C6A -160.1(5)
C17A C37A C53A C6A -14.0(6)
O8A C6A C53A C58A 110.8(5)
C34A C6A C53A C58A -135.4(5)
C3A C6A C53A C58A -15.0(7)
O8A C6A C53A C37A -93.2(5)
C34A C6A C53A C37A 20.6(5)
C3A C6A C53A C37A 141.0(4)
C34B C43B C54B C50B -1.3(9)
C6B C43B C54B C50B 153.2(6)
C34B C43B C54B C7B -155.7(6)
C6B C43B C54B C7B -1.2(9)
C24B C50B C54B C43B 2.8(8)
C26B C50B C54B C43B -143.5(6)
C24B C50B C54B C7B 161.6(5)
C26B C50B C54B C7B 15.3(6)
O9B C7B C54B C43B -112.2(6)
C48B C7B C54B C43B 134.1(6)
C4B C7B C54B C43B 10.6(8)
O9B C7B C54B C50B 91.1(5)
C48B C7B C54B C50B -22.5(5)
C4B C7B C54B C50B -146.0(5)
C43A C33A C54A C15A 139.8(5)
C35A C33A C54A C15A 2.1(7)
C43A C33A C54A C9A -2.4(7)
C35A C33A C54A C9A -140.1(5)
C50A C15A C54A C33A -1.5(7)
C52A C15A C54A C33A -146.6(5)
C50A C15A C54A C9A 145.0(5)
C52A C15A C54A C9A -0.1(5)
C56A C9A C54A C33A 3.1(7)
C8A C9A C54A C33A 160.8(4)
C56A C9A C54A C15A -143.7(5)
C8A C9A C54A C15A 13.9(5)
C36B C39B C55B C56B 0.0(9)
C38B C39B C55B C56B 137.8(5)
C36B C39B C55B C60B -137.7(6)
C38B C39B C55B C60B 0.1(7)
C41A C18A C55A C60A 3.1(7)
C32A C18A C55A C60A -141.7(5)
C41A C18A C55A C1A 151.6(4)
C32A C18A C55A C1A 6.8(5)
O1A C1A C55A C60A -94.2(5)
C57A C1A C55A C60A 23.9(6)
C28A C1A C55A C60A 137.8(5)
O1A C1A C55A C18A 118.1(5)
C57A C1A C55A C18A -123.8(4)
C28A C1A C55A C18A -9.9(5)
C28B C53B C56B C55B -138.2(6)
C27B C53B C56B C55B -0.6(8)
C28B C53B C56B C58B 0.0(8)
C27B C53B C56B C58B 137.7(6)
C39B C55B C56B C53B 0.6(8)
C60B C55B C56B C53B 142.8(5)
C39B C55B C56B C58B -142.3(5)
C60B C55B C56B C58B 0.0(5)
C54A C9A C56A C29A -1.0(7)
C8A C9A C56A C29A -155.1(4)
C54A C9A C56A C7A 154.6(4)
C8A C9A C56A C7A 0.5(8)
C43A C29A C56A C9A -1.7(7)
C45A C29A C56A C9A 143.2(5)
C43A C29A C56A C7A -161.1(4)
C45A C29A C56A C7A -16.2(5)
O9A C7A C56A C9A 116.8(5)
C58A C7A C56A C9A -134.0(5)
C4A C7A C56A C9A -10.6(7)
O9A C7A C56A C29A -85.7(5)
C58A C7A C56A C29A 23.5(5)
C4A C7A C56A C29A 146.9(4)
C31B C18B C57B C16B 137.4(8)
C38B C18B C57B C16B 1.0(9)
C31B C18B C57B C45B -3.6(10)
C38B C18B C57B C45B -140.1(7)
C10B C16B C57B C18B 0.6(11)
C12B C16B C57B C18B -144.6(6)
C10B C16B C57B C45B 145.1(7)
C12B C16B C57B C45B -0.1(8)
C44B C45B C57B C18B 3.5(10)
C2B C45B C57B C18B 153.4(6)
C44B C45B C57B C16B -141.3(7)
C2B C45B C57B C16B 8.5(7)
O5A C3A C57A C59A -101.5(5)
C6A C3A C57A C59A 140.3(4)
C4A C3A C57A C59A 10.8(5)
O5A C3A C57A C1A 73.4(5)
C6A C3A C57A C1A -44.8(6)
C4A C3A C57A C1A -174.3(4)
O1A C1A C57A C59A 99.1(5)
C55A C1A C57A C59A -26.0(6)
C28A C1A C57A C59A -136.0(5)
O1A C1A C57A C3A -75.3(5)
C55A C1A C57A C3A 159.6(4)
C28A C1A C57A C3A 49.6(6)
C33B C35B C58B C59B -0.9(8)
C41B C35B C58B C59B 138.1(6)
C33B C35B C58B C56B -137.9(6)
C41B C35B C58B C56B 1.1(8)
C53B C56B C58B C35B -0.5(8)
C55B C56B C58B C35B 141.9(5)
C53B C56B C58B C59B -142.3(5)
C55B C56B C58B C59B 0.1(5)
C37A C53A C58A C45A -0.3(7)
C6A C53A C58A C45A 153.6(5)
C37A C53A C58A C7A -153.7(5)
C6A C53A C58A C7A 0.2(8)
C25A C45A C58A C53A 2.9(7)
C29A C45A C58A C53A -142.4(5)
C25A C45A C58A C7A 160.5(5)
C29A C45A C58A C7A 15.1(5)
O9A C7A C58A C53A -114.1(5)
C56A C7A C58A C53A 132.5(5)
C4A C7A C58A C53A 8.8(7)
O9A C7A C58A C45A 90.4(5)
C56A C7A C58A C45A -23.0(5)
C4A C7A C58A C45A -146.6(4)
C15B C47B C59B C60B -0.9(8)
C42B C47B C59B C60B 138.2(6)
C15B C47B C59B C58B -138.7(6)
C42B C47B C59B C58B 0.5(8)
C35B C58B C59B C47B 0.7(7)
C56B C58B C59B C47B 142.3(5)
C35B C58B C59B C60B -141.8(5)
C56B C58B C59B C60B -0.2(5)
C3A C57A C59A C5A -1.8(6)
C1A C57A C59A C5A -176.5(4)
C3A C57A C59A C2A 176.8(4)
C1A C57A C59A C2A 2.1(7)
O7A C5A C59A C57A 104.9(4)
C8A C5A C59A C57A -138.1(4)
C4A C5A C59A C57A -8.1(5)
O7A C5A C59A C2A -73.7(5)
C8A C5A C59A C2A 43.3(6)
C4A C5A C59A C2A 173.3(4)
O3A C2A C59A C57A -102.2(5)
C48A C2A C59A C57A 132.6(5)
C60A C2A C59A C57A 23.1(6)
O3A C2A C59A C5A 76.3(5)
C48A C2A C59A C5A -48.9(5)
C60A C2A C59A C5A -158.4(4)
C37B C30B C60B C59B -138.4(6)
C40B C30B C60B C59B -0.1(7)
C37B C30B C60B C55B -0.4(8)
C40B C30B C60B C55B 137.9(6)
C47B C59B C60B C30B 0.8(7)
C58B C59B C60B C30B 142.6(5)
C47B C59B C60B C55B -141.6(5)
C58B C59B C60B C55B 0.2(5)
C39B C55B C60B C30B 0.4(8)
C56B C55B C60B C30B -141.9(5)
C39B C55B C60B C59B 142.2(5)
C56B C55B C60B C59B -0.1(5)
C18A C55A C60A C31A 0.2(7)
C1A C55A C60A C31A -144.6(5)
C18A C55A C60A C2A 145.8(5)
C1A C55A C60A C2A 0.9(7)
C39A C31A C60A C55A -3.5(7)
C26A C31A C60A C55A 142.1(5)
C39A C31A C60A C2A -152.9(5)
C26A C31A C60A C2A -7.3(5)
O3A C2A C60A C55A 95.3(5)
C59A C2A C60A C55A -24.2(6)
C48A C2A C60A C55A -137.5(5)
O3A C2A C60A C31A -116.0(5)
C59A C2A C60A C31A 124.5(4)
C48A C2A C60A C31A 11.2(5)
O1B O2B C61B C62B 26.0(19)
O1B O2B C61B C63B 179.4(9)
O1B O2B C61B C64B -76.6(13)
O3B O4B C65B C66B 41.5(15)
O3B O4B C65B C68B -174.1(8)
O3B O4B C65B C67B -65.7(10)
O1A O2A C65A C67A -64.5(6)
O1A O2A C65A C68A 177.3(5)
O1A O2A C65A C66A 58.6(7)
C61' O4A C61 C64 155.3(14)
O3A O4A C61 C64 62.0(9)
C61' O4A C61 C63 -88.8(13)
O3A O4A C61 C63 178.0(9)
C61' O4A C61 C62 32.2(9)
O3A O4A C61 C62 -61.1(9)
C61 O4A C61' C62' -42.7(12)
O3A O4A C61' C62' 55.8(13)
C61 O4A C61' C63' 75.3(13)
O3A O4A C61' C63' 173.8(11)
C61 O4A C61' C64' -168.8(16)
O3A O4A C61' C64' -70.3(11)
